data_4123525
loop_
_publ_author_name
'Wu, Yilei'
'Shi, Rufei'
'Wu, Yi-Lin'
'Holcroft, James M.'
'Liu, Zhichang'
'Frasconi, Marco'
'Wasielewski, Michael R.'
'Li, Hui'
'Stoddart, J. Fraser'

_publ_section_title
;
 Complexation of polyoxometalates with cyclodextrins.
;
_journal_issue 12
_journal_name_full 'Journal of the American Chemical Society'
_journal_page_first 4111
_journal_page_last 4118
_journal_paper_doi 10.1021/ja511713c
_journal_volume 137
_journal_year 2015
_chemical_absolute_configuration ad
_chemical_formula_moiety '2(C48 H80 O40), (Mo12 O40 P), La O9'
_chemical_formula_sum 'C96 H160 La Mo12 O129 P'
_chemical_formula_weight 4699.39
_chemical_name_systematic
;
 ?
;
_space_group_crystal_system orthorhombic
_space_group_IT_number 18
_space_group_name_Hall 'P 2 2ab'
_space_group_name_H-M_alt 'P 21 21 2'
_symmetry_space_group_name_Hall 'P 2 2ab'
_symmetry_space_group_name_H-M 'P 21 21 2'
_atom_sites_solution_hydrogens geom
_atom_sites_solution_primary dual
_audit_creation_date 2013-08-22
_audit_creation_method
;
  Olex2 1.2
  (compiled Apr 23 2013 17:59:47, GUI svn.r4466)
;
_cell_angle_alpha 90
_cell_angle_beta 90
_cell_angle_gamma 90
_cell_formula_units_Z 2
_cell_length_a 23.5194(8)
_cell_length_b 24.5275(8)
_cell_length_c 18.4585(7)
_cell_measurement_reflns_used 9828
_cell_measurement_temperature 100(2)
_cell_measurement_theta_max 66.65
_cell_measurement_theta_min 3.00
_cell_volume 10648.2(6)
_computing_cell_refinement 'SAINT V7.23A (Bruker, 2005)'
_computing_data_collection 'APEX2 V2.1-4 (Bruker, 2007)'
_computing_data_reduction 'Bruker SAINT'
_computing_molecular_graphics
;
O. V. Dolomanov, L. J. Bourhis, R. J. Gildea, J. A. K. Howard and H. Puschmann,
OLEX2: a complete structure solution, refinement and analysis program.
J. Appl. Cryst. (2009). 42, 339-341.
;
_computing_publication_material
;
O. V. Dolomanov, L. J. Bourhis, R. J. Gildea, J. A. K. Howard and H. Puschmann,
OLEX2: a complete structure solution, refinement and analysis program.
J. Appl. Cryst. (2009). 42, 339-341.
;
_computing_structure_refinement
;
XL, G.M. Sheldrick, Acta Cryst.
(2008). A64, 112-122
;
_computing_structure_solution
;
XM, G.M. Sheldrick, Acta Cryst.
(2008). A64, 112-122
;
_diffrn_ambient_temperature 100.05
_diffrn_detector_area_resol_mean 8
_diffrn_measured_fraction_theta_full 0.978
_diffrn_measured_fraction_theta_max 0.988
_diffrn_measurement_device_type 'Bruker Kappa APEX CCD area detector'
_diffrn_measurement_method '\w and \f scans'
_diffrn_radiation_monochromator 'Quazar optics'
_diffrn_radiation_type CuK\a
_diffrn_radiation_wavelength 1.54178
_diffrn_reflns_av_R_equivalents 0.0356
_diffrn_reflns_av_unetI/netI 0.0314
_diffrn_reflns_Laue_measured_fraction_full 0.978
_diffrn_reflns_Laue_measured_fraction_max 0.988
_diffrn_reflns_limit_h_max 27
_diffrn_reflns_limit_h_min -28
_diffrn_reflns_limit_k_max 29
_diffrn_reflns_limit_k_min -29
_diffrn_reflns_limit_l_max 21
_diffrn_reflns_limit_l_min -21
_diffrn_reflns_number 76047
_diffrn_reflns_point_group_measured_fraction_full 0.969
_diffrn_reflns_point_group_measured_fraction_max 0.980
_diffrn_reflns_theta_full 67.679
_diffrn_reflns_theta_max 67.15
_diffrn_reflns_theta_min 1.80
_diffrn_source microsource
_diffrn_standards_number 0
_exptl_absorpt_coefficient_mu 8.026
_exptl_absorpt_correction_T_max 0.7529
_exptl_absorpt_correction_T_min 0.5225
_exptl_absorpt_correction_type multi-scan
_exptl_absorpt_process_details
;
SADABS-2008/1 (Bruker,2008) was used for absorption correction.
wR2(int) was 0.0813 before and 0.0512 after correction.
The Ratio of minimum to maximum transmission is 0.6940.
The \l/2 correction factor is 0.0015.
;
_exptl_crystal_colour green
_exptl_crystal_colour_primary green
_exptl_crystal_density_diffrn 1.466
_exptl_crystal_description block
_exptl_crystal_F_000 4688
_exptl_crystal_size_max 0.347
_exptl_crystal_size_mid 0.292
_exptl_crystal_size_min 0.204
_refine_diff_density_max 2.385
_refine_diff_density_min -1.076
_refine_diff_density_rms 0.172
_refine_ls_abs_structure_details
;
 Flack x determined using 7596 quotients [(I+)-(I-)]/[(I+)+(I-)]
 (Parsons and Flack (2004), Acta Cryst. A60, s61).
;
_refine_ls_abs_structure_Flack 0.072(4)
_refine_ls_extinction_method none
_refine_ls_goodness_of_fit_ref 1.019
_refine_ls_hydrogen_treatment constr
_refine_ls_matrix_type full
_refine_ls_number_parameters 1335
_refine_ls_number_reflns 18677
_refine_ls_number_restraints 2955
_refine_ls_restrained_S_all 1.211
_refine_ls_R_factor_all 0.0891
_refine_ls_R_factor_gt 0.0860
_refine_ls_shift/su_max 0.000
_refine_ls_shift/su_mean 0.000
_refine_ls_structure_factor_coef Fsqd
_refine_ls_weighting_details 'w=1/[\s^2^(Fo^2^)+(0.1454P)^2^+73.0447P] where P=(Fo^2^+2Fc^2^)/3'
_refine_ls_weighting_scheme calc
_refine_ls_wR_factor_gt 0.2331
_refine_ls_wR_factor_ref 0.2374
_reflns_Friedel_coverage 0.829
_reflns_Friedel_fraction_full 0.960
_reflns_Friedel_fraction_max 0.970
_reflns_number_gt 17642
_reflns_number_total 18677
_reflns_threshold_expression 'I > 2\s(I)'
_cod_data_source_file ja511713c_si_002.cif
_cod_data_source_block n2891c
_cod_depositor_comments 'Adding full bibliography for 4123525--4123526.cif.'
_cod_database_code 4123525
_shelx_space_group_comment
;
The symmetry employed for this shelxl refinement is uniquely defined
by the following loop, which should always be used as a source of
symmetry information in preference to the above space-group names.
They are only intended as comments.
;
_olex2_refinement_description
;
1. Fixed Uiso
 At 1.2 times of:
  All C(H) groups, All C(H,H) groups
 At 1.5 times of:
  All O(H) groups
2. Restrained distances
 P1-O55 \\sim P1-O53 \\sim P1-O54 \\sim P1-O56
 with sigma of 0.02
 Mo1-O41 \\sim Mo2-O42 \\sim Mo3-O43 \\sim Mo4-O57 \\sim Mo5-O58 \\sim Mo6-O59 
 \\sim Mo7-O60 \\sim Mo8-O61
 \\sim Mo9-O62 \\sim Mo10-O75 \\sim Mo11-O76 \\sim Mo12-O77
 with sigma of 0.02
 Mo1-O44 \\sim Mo2-O44 \\sim Mo2-O45 \\sim Mo3-O45 \\sim Mo3-O46 \\sim Mo1-O46 
 \\sim Mo1-O47 \\sim Mo2-O48
 \\sim Mo2-O49 \\sim Mo3-O50 \\sim Mo3-O51 \\sim Mo1-O52 \\sim Mo4-O47 
 \\sim Mo4-O64 \\sim Mo5-O64 \\sim Mo5-
 O48 \\sim Mo5-O65 \\sim Mo6-O65 \\sim Mo6-O49 \\sim Mo6-O66 \\sim Mo7-O66 
 \\sim Mo7-O50 \\sim Mo7-O67 -
 Mo8-O67 \\sim Mo8-O51 \\sim Mo8-O68 \\sim Mo9-O68 \\sim Mo9-O52 \\sim Mo9-O63 
 \\sim Mo4-O63 \\sim Mo4-O69
 \\sim Mo10-O69 \\sim Mo10-O70 \\sim Mo5-O70 \\sim Mo6-O71 \\sim Mo11-O71 
 \\sim Mo10-O78 \\sim Mo11-O78 -
 Mo11-O72 \\sim Mo7-O72 \\sim Mo11-O79 \\sim Mo12-O79 \\sim Mo12-O73 
 \\sim Mo12-O80 \\sim Mo10-O80 -
 Mo8-O73 \\sim Mo12-O74 \\sim Mo9-O74
 with sigma of 0.02
 Mo7-O55 \\sim Mo8-O55 \\sim Mo3-O55 \\sim Mo11-O56 \\sim Mo12-O56 
 \\sim Mo10-O56
 \\sim Mo9-O53 \\sim Mo1-
 O53 \\sim Mo4-O53 \\sim Mo2-O54 \\sim Mo5-O54 \\sim Mo6-O54
 with sigma of 0.02
 Mo1-Mo2 \\sim Mo2-Mo3 \\sim Mo3-Mo1 \\sim Mo10-Mo11 \\sim Mo11-Mo12 
 \\sim Mo12-Mo10
 with sigma of 0.02
 Mo4-Mo5 \\sim Mo5-Mo6 \\sim Mo6-Mo7 \\sim Mo7-Mo8 \\sim Mo8-Mo9 \\sim Mo9-Mo4
 with sigma of 0.02
 O57-O47 \\sim O57-O63 \\sim O57-O64 \\sim O57-O69
 with sigma of 0.02
3. Uiso/Uaniso restraints and constraints
Uanis(O67) \\sim Ueq, Uanis(O65) \\sim Ueq, Uanis(O66) \\sim Ueq, Uanis(O68) 
\\sim Ueq, Uanis(O63) \\sim Ueq, Uanis(C9) \\sim Ueq, Uanis(O64) \\sim Ueq, 
Uanis(O58) \\sim Ueq, Uanis(O46) \\sim Ueq: with sigma of 0.003 and sigma for 
terminal atoms of 0.01
4. Others
 Fixed Sof: Mo1(0.5) Mo2(0.5) Mo3(0.5) Mo4(0.5) Mo5(0.5) Mo6(0.5) Mo7(0.5)
 Mo8(0.5) Mo9(0.5) Mo10(0.5) Mo11(0.5) Mo12(0.5) O41(0.5) O42(0.5) O43(0.5)
 O44(0.5) O45(0.5) O46(0.5) O47(0.5) O48(0.5) O49(0.5) O50(0.5) O51(0.5)
 O52(0.5) O53(0.5) O54(0.5) O55(0.5) O56(0.5) O57(0.5) O58(0.5) O59(0.5)
 O60(0.5) O61(0.5) O62(0.5) O63(0.5) O64(0.5) O65(0.5) O66(0.5) O67(0.5)
 O68(0.5) O69(0.5) O70(0.5) O71(0.5) O72(0.5) O73(0.5) O74(0.5) O75(0.5)
 O76(0.5) O77(0.5) O78(0.5) O79(0.5) O80(0.5)
 Fixed X: P1(1)
 Fixed Y: P1(0.5)
5.a Ternary CH refined with riding coordinates:
 C1(H1), C2(H2), C3(H3A), C4(H4A), C5(H5A), C7(H7), C8(H8A), C9(H9A),
 C10(H10A), C11(H11), C13(H13A), C14(H14A), C15(H15A), C16(H16), C17(H17),
 C19(H19A), C20(H20A), C21(H21), C22(H22), C23(H23), C25(H25A), C26(H26),
 C27(H27), C28(H28A), C29(H29A), C31(H31), C32(H32), C33(H33A), C34(H34A),
 C35(H35A), C37(H37), C38(H38A), C39(H39A), C40(H40A), C41(H41), C43(H43),
 C44(H44), C45(H45), C46(H46), C47(H47)
5.b Secondary CH2 refined with riding coordinates:
 C6(H6A,H6B), C12(H12A,H12B), C18(H18A,H18B), C24(H24A,H24B), C30(H30A,H30B),
 C36(H36A,H36B), C42(H42A,H42B), C48(H48A,H48B)
5.c Tetrahedral OH refined with riding coordinates:
 O3(H3), O5(H5), O13(H13)
5.d Tetrahedral OH refined as rotating group:
 O20(H20), O4(H4), O8(H8), O9(H9), O10(H10), O14(H14), O15(H15), O18(H18),
 O19(H19), O23(H23A), O24(H24), O25(H25), O28(H28), O29(H29), O30(H30),
 O33(H33), O34(H34), O35(H35), O38(H38), O39(H39), O40(H40)
;
_smtbx_masks_special_details
;
The solvent masking procedure as implemented in Olex2 was used to remove the
electronic contribution of solvent molecules from the refinement.  As the exact
solvent content is not known, only the atoms used in the refinement model are
reported in the formula here.

Total solvent accessible volume / cell = 3520.8 Ang^3^ [33.1%]
Total electron count / cell = 964.3
;
_shelx_estimated_absorpt_t_max 0.291
_shelx_estimated_absorpt_t_min 0.167
_shelxl_version_number 2013-3

loop_
_space_group_symop_operation_xyz
'x, y, z'
'-x, -y, z'
'x+1/2, -y+1/2, -z'
'-x+1/2, y+1/2, -z'

loop_
_atom_site_label
_atom_site_type_symbol
_atom_site_fract_x
_atom_site_fract_y
_atom_site_fract_z
_atom_site_U_iso_or_equiv
_atom_site_adp_type
_atom_site_occupancy
_atom_site_site_symmetry_order
_atom_site_calc_flag
_atom_site_refinement_flags_posn
_atom_site_refinement_flags_adp
_atom_site_refinement_flags_occupancy
_atom_site_disorder_assembly
_atom_site_disorder_group
O1 O 0.8055(4) 0.6483(3) -0.2430(4) 0.0308(17) Uani 1 1 d . U . . .
O2 O 1.1037(4) 0.2434(5) -0.3157(5) 0.041(2) Uani 1 1 d . U . . .
O3 O 1.1741(4) 0.2885(5) -0.1186(4) 0.042(2) Uani 1 1 d . U . . .
H3 H 1.1818 0.2563 -0.1068 0.063 Uiso 1 1 calc R U . . .
O20 O 0.6845(5) 0.5229(6) -0.4002(6) 0.067(3) Uani 1 1 d . U . . .
H20 H 0.6664 0.5512 -0.3891 0.100 Uiso 1 1 calc R U . . .
O4 O 1.0780(4) 0.2196(4) -0.1220(5) 0.044(2) Uani 1 1 d . U . . .
H4 H 1.0916 0.1908 -0.1044 0.065 Uiso 1 1 calc R U . . .
O5 O 1.2056(5) 0.2533(9) -0.3904(7) 0.098(5) Uani 1 1 d . U . . .
H5 H 1.1944 0.2268 -0.3654 0.148 Uiso 1 1 calc R U . . .
O6 O 1.0270(3) 0.2652(3) -0.2428(4) 0.0225(15) Uani 1 1 d . U . . .
O7 O 0.8818(3) 0.2539(4) -0.3157(4) 0.0292(17) Uani 1 1 d . U . . .
O8 O 0.9633(3) 0.2229(3) -0.1211(4) 0.0278(16) Uani 1 1 d . U . . .
H8 H 0.9747 0.2446 -0.0889 0.042 Uiso 1 1 calc R U . . .
O9 O 0.8464(3) 0.2413(3) -0.1244(4) 0.0239(15) Uani 1 1 d . U . . .
H9 H 0.8177 0.2608 -0.1326 0.036 Uiso 1 1 calc R U . . .
O10 O 0.9700(5) 0.2133(5) -0.4052(5) 0.057(3) Uani 1 1 d . U . . .
H10 H 0.9594 0.2117 -0.4486 0.086 Uiso 1 1 calc R U . . .
O11 O 0.8415(3) 0.3160(3) -0.2372(4) 0.0258(16) Uani 1 1 d . U . . .
O12 O 0.7204(5) 0.3963(4) -0.3088(6) 0.051(3) Uani 1 1 d . U . . .
O13 O 0.7716(6) 0.3362(5) -0.1121(6) 0.066(3) Uani 1 1 d . U . . .
H13 H 0.7714 0.3554 -0.0745 0.098 Uiso 1 1 calc R U . . .
O14 O 0.6914(4) 0.4237(4) -0.1217(6) 0.046(2) Uani 1 1 d . U . . .
H14 H 0.7183 0.4413 -0.1030 0.069 Uiso 1 1 calc R U . . .
O15 O 0.7336(5) 0.2925(4) -0.3789(5) 0.050(2) Uani 1 1 d . U . . .
H15 H 0.7492 0.2619 -0.3747 0.074 Uiso 1 1 calc R U . . .
O16 O 0.7481(3) 0.4735(4) -0.2400(5) 0.0316(17) Uani 1 1 d . U . . .
O17 O 0.7369(4) 0.6101(4) -0.3192(4) 0.040(2) Uani 1 1 d . U . . .
O18 O 0.7096(4) 0.5337(3) -0.1200(4) 0.0290(17) Uani 1 1 d . U . . .
H18 H 0.6753 0.5433 -0.1188 0.044 Uiso 1 1 calc R U . . .
O19 O 0.7275(3) 0.6498(3) -0.1275(4) 0.0291(16) Uani 1 1 d . U . . .
H19 H 0.7624 0.6520 -0.1185 0.044 Uiso 1 1 calc R U . . .
C1 C 1.1706(4) 0.2982(5) -0.2473(6) 0.026(2) Uani 1 1 d . U . . .
H1 H 1.2018 0.2707 -0.2512 0.031 Uiso 1 1 calc R U . . .
C2 C 1.1374(5) 0.2883(5) -0.1793(6) 0.028(2) Uani 1 1 d . U . . .
H2 H 1.1078 0.3173 -0.1735 0.033 Uiso 1 1 calc R U . . .
C3 C 1.1093(5) 0.2338(6) -0.1889(7) 0.033(2) Uani 1 1 d . U . . .
H3A H 1.1400 0.2061 -0.1956 0.040 Uiso 1 1 calc R U . . .
C4 C 1.0714(5) 0.2303(5) -0.2516(6) 0.028(2) Uani 1 1 d . U . . .
H4A H 1.0566 0.1922 -0.2557 0.034 Uiso 1 1 calc R U . . .
C5 C 1.1321(5) 0.2943(7) -0.3143(7) 0.040(3) Uani 1 1 d . U . . .
H5A H 1.1029 0.3239 -0.3114 0.049 Uiso 1 1 calc R U . . .
C6 C 1.1630(6) 0.2994(10) -0.3849(7) 0.073(5) Uani 1 1 d . U . . .
H6A H 1.1829 0.3350 -0.3873 0.087 Uiso 1 1 calc R U . . .
H6B H 1.1357 0.2975 -0.4257 0.087 Uiso 1 1 calc R U . . .
C7 C 0.9701(4) 0.2445(4) -0.2505(6) 0.021(2) Uani 1 1 d . U . . .
H7 H 0.9713 0.2046 -0.2617 0.025 Uiso 1 1 calc R U . . .
C8 C 0.9386(4) 0.2537(4) -0.1804(5) 0.0166(18) Uani 1 1 d . U . . .
H8A H 0.9390 0.2935 -0.1683 0.020 Uiso 1 1 calc R U . . .
C9 C 0.8771(4) 0.2344(4) -0.1883(6) 0.0190(19) Uani 1 1 d . U . . .
H9A H 0.8787 0.1942 -0.1976 0.023 Uiso 1 1 calc R U . . .
C10 C 0.8483(5) 0.2599(4) -0.2537(6) 0.0231(19) Uani 1 1 d . U . . .
H10A H 0.8103 0.2427 -0.2617 0.028 Uiso 1 1 calc R U . . .
C11 C 0.9397(4) 0.2749(5) -0.3116(6) 0.026(2) Uani 1 1 d . U . . .
H11 H 0.9392 0.3149 -0.3012 0.032 Uiso 1 1 calc R U . . .
C12 C 0.9669(6) 0.2645(7) -0.3821(7) 0.047(3) Uani 1 1 d . U . . .
H12A H 0.9461 0.2859 -0.4191 0.056 Uiso 1 1 calc R U . . .
H12B H 1.0061 0.2792 -0.3799 0.056 Uiso 1 1 calc R U . . .
C13 C 0.7838(5) 0.3362(5) -0.2441(7) 0.033(2) Uani 1 1 d . U . . .
H13A H 0.7575 0.3041 -0.2456 0.040 Uiso 1 1 calc R U . . .
C14 C 0.7710(6) 0.3693(5) -0.1720(6) 0.035(2) Uani 1 1 d . U . . .
H14A H 0.7996 0.3992 -0.1661 0.042 Uiso 1 1 calc R U . . .
C15 C 0.7122(5) 0.3937(5) -0.1842(8) 0.034(2) Uani 1 1 d . U . . .
H15A H 0.6855 0.3625 -0.1922 0.041 Uiso 1 1 calc R U . . .
C16 C 0.7098(5) 0.4280(5) -0.2492(7) 0.034(2) Uani 1 1 d . U . . .
H16 H 0.6703 0.4427 -0.2536 0.040 Uiso 1 1 calc R U . . .
C17 C 0.7728(7) 0.3696(6) -0.3077(8) 0.048(3) Uani 1 1 d . U . . .
H17 H 0.8031 0.3981 -0.3100 0.057 Uiso 1 1 calc R U . . .
C18 C 0.7768(8) 0.3347(7) -0.3793(9) 0.057(4) Uani 1 1 d . U . . .
H18A H 0.7714 0.3586 -0.4220 0.068 Uiso 1 1 calc R U . . .
H18B H 0.8149 0.3178 -0.3829 0.068 Uiso 1 1 calc R U . . .
C19 C 0.7258(4) 0.5270(5) -0.2470(6) 0.024(2) Uani 1 1 d . U . . .
H19A H 0.6840 0.5254 -0.2567 0.028 Uiso 1 1 calc R U . . .
C20 C 0.7371(4) 0.5592(5) -0.1796(6) 0.024(2) Uani 1 1 d . U . . .
H20A H 0.7790 0.5585 -0.1703 0.028 Uiso 1 1 calc R U . . .
C21 C 0.7193(5) 0.6181(5) -0.1893(7) 0.033(2) Uani 1 1 d . U . . .
H21 H 0.6773 0.6175 -0.1981 0.039 Uiso 1 1 calc R U . . .
C22 C 0.7461(5) 0.6439(6) -0.2572(6) 0.033(2) Uani 1 1 d . U . . .
H22 H 0.7295 0.6809 -0.2657 0.039 Uiso 1 1 calc R U . . .
C23 C 0.7568(5) 0.5543(5) -0.3110(6) 0.032(2) Uani 1 1 d . U . . .
H23 H 0.7989 0.5532 -0.3037 0.038 Uiso 1 1 calc R U . . .
C24 C 0.7409(8) 0.5295(7) -0.3825(7) 0.056(3) Uani 1 1 d . U . . .
H24A H 0.7584 0.5521 -0.4209 0.067 Uiso 1 1 calc R U . . .
H24B H 0.7590 0.4931 -0.3851 0.067 Uiso 1 1 calc R U . . .
O21 O 0.7586(3) 0.4416(3) 0.1452(5) 0.0295(17) Uani 1 1 d . U . . .
O22 O 0.7904(3) 0.3044(4) 0.2155(5) 0.0343(18) Uani 1 1 d . U . . .
O23 O 0.7451(7) 0.3788(5) 0.0225(6) 0.078(5) Uani 1 1 d . U . . .
H23A H 0.7658 0.3827 -0.0142 0.117 Uiso 1 1 calc R U . . .
O24 O 0.7981(4) 0.2737(4) 0.0234(5) 0.040(2) Uani 1 1 d . U . . .
H24 H 0.8301 0.2597 0.0309 0.060 Uiso 1 1 calc R U . . .
O25 O 0.7028(5) 0.3559(6) 0.2964(7) 0.068(3) Uani 1 1 d . U . . .
H25 H 0.7015 0.3349 0.3323 0.103 Uiso 1 1 calc R U . . .
O26 O 0.8700(3) 0.2963(3) 0.1421(4) 0.0267(16) Uani 1 1 d . U . . .
O27 O 0.9942(4) 0.2240(4) 0.2106(5) 0.042(2) Uani 1 1 d . U . . .
O28 O 0.9097(4) 0.2400(6) 0.0172(6) 0.057(3) Uani 1 1 d . U . . .
H28 H 0.9019 0.2681 -0.0069 0.086 Uiso 1 1 calc R U . . .
O29 O 1.0245(5) 0.2071(6) 0.0195(6) 0.067(3) Uani 1 1 d . U . . .
H29 H 1.0208 0.2361 -0.0043 0.101 Uiso 1 1 calc R U . . .
O30 O 0.8887(4) 0.2142(5) 0.2878(6) 0.053(3) Uani 1 1 d . U . . .
H30 H 0.8543 0.2193 0.2774 0.080 Uiso 1 1 calc R U . . .
O31 O 1.0597(3) 0.2699(3) 0.1392(4) 0.0250(15) Uani 1 1 d . U . . .
O32 O 1.2021(4) 0.3005(3) 0.2130(5) 0.0310(17) Uani 1 1 d . U . . .
O33 O 1.1322(4) 0.2551(5) 0.0150(5) 0.047(2) Uani 1 1 d . U . . .
H33 H 1.1136 0.2279 0.0296 0.071 Uiso 1 1 calc R U . . .
O34 O 1.2366(3) 0.3153(3) 0.0220(4) 0.0317(18) Uani 1 1 d . U . . .
H34 H 1.2658 0.2977 0.0101 0.047 Uiso 1 1 calc R U . . .
O35 O 1.1369(4) 0.2160(4) 0.2857(5) 0.039(2) Uani 1 1 d . U . . .
H35 H 1.1205 0.2019 0.3216 0.059 Uiso 1 1 calc R U . . .
O36 O 1.2121(3) 0.3787(3) 0.1409(4) 0.0236(14) Uani 1 1 d . U . . .
O37 O 1.2866(4) 0.4931(3) 0.2220(4) 0.0336(17) Uani 1 1 d . U . . .
O38 O 1.2728(4) 0.4210(4) 0.0191(4) 0.038(2) Uani 1 1 d . U . . .
H38 H 1.2761 0.3881 0.0306 0.058 Uiso 1 1 calc R U . . .
O39 O 1.3157(4) 0.5285(4) 0.0344(5) 0.041(2) Uani 1 1 d . U . . .
H39 H 1.3491 0.5404 0.0372 0.062 Uiso 1 1 calc R U . . .
O40 O 1.2972(6) 0.3886(4) 0.2883(6) 0.060(3) Uani 1 1 d . U . . .
H40 H 1.2993 0.3730 0.3288 0.090 Uiso 1 1 calc R U . . .
C25 C 0.7541(5) 0.3838(4) 0.1515(7) 0.030(2) Uani 1 1 d . U . . .
H25A H 0.7132 0.3734 0.1555 0.036 Uiso 1 1 calc R U . . .
C26 C 0.7787(6) 0.3609(5) 0.0817(7) 0.039(3) Uani 1 1 d . U . . .
H26 H 0.8185 0.3744 0.0754 0.047 Uiso 1 1 calc R U . . .
C27 C 0.7791(6) 0.3001(5) 0.0872(8) 0.039(3) Uani 1 1 d . U . . .
H27 H 0.7387 0.2885 0.0948 0.047 Uiso 1 1 calc R U . . .
C28 C 0.8118(5) 0.2816(5) 0.1525(7) 0.030(2) Uani 1 1 d . U . . .
H28A H 0.8090 0.2410 0.1561 0.036 Uiso 1 1 calc R U . . .
C29 C 0.7868(4) 0.3616(5) 0.2175(7) 0.030(2) Uani 1 1 d . U . . .
H29A H 0.8265 0.3763 0.2150 0.035 Uiso 1 1 calc R U . . .
C30 C 0.7629(6) 0.3776(7) 0.2875(8) 0.045(3) Uani 1 1 d . U . . .
H30A H 0.7625 0.4178 0.2913 0.054 Uiso 1 1 calc R U . . .
H30B H 0.7872 0.3632 0.3269 0.054 Uiso 1 1 calc R U . . .
C31 C 0.9121(5) 0.2567(5) 0.1440(6) 0.027(2) Uani 1 1 d . U . . .
H31 H 0.8931 0.2205 0.1506 0.032 Uiso 1 1 calc R U . . .
C32 C 0.9478(5) 0.2538(6) 0.0741(7) 0.037(3) Uani 1 1 d . U . . .
H32 H 0.9660 0.2899 0.0642 0.044 Uiso 1 1 calc R U . . .
C33 C 0.9924(6) 0.2109(6) 0.0842(7) 0.043(3) Uani 1 1 d . U . . .
H33A H 0.9732 0.1751 0.0928 0.052 Uiso 1 1 calc R U . . .
C34 C 1.0283(5) 0.2235(5) 0.1472(7) 0.035(2) Uani 1 1 d . U . . .
H34A H 1.0559 0.1927 0.1526 0.043 Uiso 1 1 calc R U . . .
C35 C 0.9505(5) 0.2659(6) 0.2084(6) 0.035(3) Uani 1 1 d . U . . .
H35A H 0.9691 0.3024 0.2037 0.042 Uiso 1 1 calc R U . . .
C36 C 0.9188(6) 0.2633(7) 0.2801(7) 0.050(3) Uani 1 1 d . U . . .
H36A H 0.9462 0.2669 0.3204 0.060 Uiso 1 1 calc R U . . .
H36B H 0.8918 0.2942 0.2830 0.060 Uiso 1 1 calc R U . . .
C37 C 1.1201(5) 0.2653(5) 0.1433(6) 0.026(2) Uani 1 1 d . U . . .
H37 H 1.1317 0.2262 0.1481 0.031 Uiso 1 1 calc R U . . .
C38 C 1.1458(4) 0.2902(5) 0.0763(5) 0.027(2) Uani 1 1 d . U . . .
H38A H 1.1311 0.3280 0.0684 0.033 Uiso 1 1 calc R U . . .
C39 C 1.2109(4) 0.2901(5) 0.0834(6) 0.024(2) Uani 1 1 d . U . . .
H39A H 1.2249 0.2518 0.0884 0.029 Uiso 1 1 calc R U . . .
C40 C 1.2281(4) 0.3240(4) 0.1517(6) 0.0216(19) Uani 1 1 d . U . . .
H40A H 1.2704 0.3222 0.1577 0.026 Uiso 1 1 calc R U . . .
C41 C 1.1392(5) 0.2982(5) 0.2098(6) 0.028(2) Uani 1 1 d . U . . .
H41 H 1.1232 0.3359 0.2074 0.034 Uiso 1 1 calc R U . . .
C42 C 1.1210(5) 0.2708(5) 0.2798(6) 0.029(2) Uani 1 1 d . U . . .
H42A H 1.1376 0.2912 0.3209 0.035 Uiso 1 1 calc R U . . .
H42B H 1.0791 0.2733 0.2839 0.035 Uiso 1 1 calc R U . . .
C43 C 1.2543(4) 0.4162(4) 0.1481(6) 0.0213(19) Uani 1 1 d . U . . .
H43 H 1.2913 0.3965 0.1535 0.026 Uiso 1 1 calc R U . . .
C44 C 1.2577(5) 0.4522(5) 0.0816(6) 0.029(2) Uani 1 1 d . U . . .
H44 H 1.2208 0.4715 0.0736 0.035 Uiso 1 1 calc R U . . .
C45 C 1.3047(5) 0.4927(5) 0.0942(6) 0.032(2) Uani 1 1 d . U . . .
H45 H 1.3404 0.4717 0.1040 0.038 Uiso 1 1 calc R U . . .
C46 C 1.2929(6) 0.5278(5) 0.1594(8) 0.041(3) Uani 1 1 d . U . . .
H46 H 1.3253 0.5536 0.1673 0.049 Uiso 1 1 calc R U . . .
C47 C 1.2453(6) 0.4531(5) 0.2160(6) 0.033(2) Uani 1 1 d . U . . .
H47 H 1.2072 0.4710 0.2123 0.040 Uiso 1 1 calc R U . . .
C48 C 1.2469(8) 0.4190(6) 0.2846(7) 0.050(3) Uani 1 1 d . U . . .
H48A H 1.2443 0.4432 0.3274 0.060 Uiso 1 1 calc R U . . .
H48B H 1.2138 0.3940 0.2854 0.060 Uiso 1 1 calc R U . . .
Mo1 Mo 0.92319(14) 0.45577(13) -0.70773(15) 0.0582(8) Uani 0.5 1 d D U P A -1
Mo2 Mo 0.99436(15) 0.58597(11) -0.71510(12) 0.0547(7) Uani 0.5 1 d D U P A -1
Mo3 Mo 1.07838(14) 0.46169(14) -0.71326(14) 0.0544(8) Uani 0.5 1 d D U P A -1
Mo4 Mo 0.8457(4) 0.5064(3) -0.5643(4) 0.0632(16) Uani 0.5 1 d D U P A -1
Mo5 Mo 0.9254(3) 0.6267(3) -0.5663(3) 0.0740(18) Uani 0.5 1 d D U P A -1
Mo6 Mo 1.0760(2) 0.6284(2) -0.5729(2) 0.0632(11) Uani 0.5 1 d D U P A -1
Mo7 Mo 1.1475(4) 0.4979(4) -0.5554(5) 0.087(3) Uani 0.5 1 d D U P A -1
Mo8 Mo 1.0650(4) 0.3711(3) -0.5524(5) 0.096(3) Uani 0.5 1 d D U P A -1
Mo9 Mo 0.9161(3) 0.3838(2) -0.5458(3) 0.0780(14) Uani 0.5 1 d D U P A -1
Mo10 Mo 0.92956(11) 0.54522(14) -0.39700(14) 0.0498(6) Uani 0.5 1 d D U P A -1
Mo11 Mo 1.07398(11) 0.55195(11) -0.40181(12) 0.0483(6) Uani 0.5 1 d D U P A -1
Mo12 Mo 1.00890(15) 0.42607(10) -0.39508(14) 0.0516(7) Uani 0.5 1 d D U P A -1
P1 P 1.0000 0.5000 -0.5572(2) 0.0282(7) Uani 0.5 1 d DS U P A -1
O41 O 0.8881(12) 0.4401(13) -0.7863(12) 0.076(6) Uani 0.5 1 d D U P A -1
O42 O 1.0018(12) 0.6163(9) -0.7992(9) 0.061(5) Uani 0.5 1 d D U P A -1
O43 O 1.1034(9) 0.4439(10) -0.7971(9) 0.054(5) Uani 0.5 1 d D U P A -1
O44 O 0.9452(11) 0.5275(7) -0.7220(14) 0.054(5) Uani 0.5 1 d D U P A -1
O45 O 1.0487(10) 0.5313(7) -0.7317(13) 0.053(4) Uani 0.5 1 d D U P A -1
O46 O 1.0007(6) 0.4422(10) -0.7263(13) 0.059(4) Uani 0.5 1 d D U P A -1
O47 O 0.8537(7) 0.4784(11) -0.6611(9) 0.056(4) Uani 0.5 1 d D U P A -1
O48 O 0.9458(10) 0.6353(9) -0.6656(8) 0.055(4) Uani 0.5 1 d D U P A -1
O49 O 1.0529(10) 0.6288(10) -0.6716(9) 0.063(5) Uani 0.5 1 d D U P A -1
O50 O 1.1435(9) 0.4909(14) -0.6612(10) 0.075(5) Uani 0.5 1 d D U P A -1
O51 O 1.0791(14) 0.3972(9) -0.6507(11) 0.080(5) Uani 0.5 1 d D U P A -1
O52 O 0.9115(12) 0.3915(8) -0.6504(9) 0.068(5) Uani 0.5 1 d D U P A -1
O53 O 0.9442(6) 0.4764(6) -0.5818(8) 0.046(3) Uani 0.5 1 d D U P A -1
O54 O 1.0024(6) 0.5595(5) -0.5874(7) 0.043(3) Uani 0.5 1 d D U P A -1
O55 O 1.0516(6) 0.4692(6) -0.5867(8) 0.051(4) Uani 0.5 1 d D U P A -1
O56 O 1.0020(9) 0.5043(8) -0.4761(5) 0.033(2) Uani 0.5 1 d D U P A -1
O57 O 0.7752(7) 0.5090(9) -0.5516(10) 0.056(5) Uani 0.5 1 d D U P A -1
O58 O 0.8975(11) 0.6907(8) -0.5532(12) 0.047(5) Uani 0.5 1 d D U P A -1
O59 O 1.1058(15) 0.6919(9) -0.563(2) 0.074(7) Uani 0.5 1 d D U P A -1
O60 O 1.2163(8) 0.5204(13) -0.5578(19) 0.076(7) Uani 0.5 1 d D U P A -1
O61 O 1.1150(15) 0.3215(13) -0.536(3) 0.090(9) Uani 0.5 1 d D U P A -1
O62 O 0.8780(16) 0.3237(11) -0.548(3) 0.087(9) Uani 0.5 1 d D U P A -1
O63 O 0.8633(8) 0.4340(6) -0.5706(12) 0.040(4) Uani 0.5 1 d D U P A -1
O64 O 0.8679(8) 0.5781(7) -0.5458(12) 0.040(4) Uani 0.5 1 d D U P A -1
O65 O 1.0017(6) 0.6462(10) -0.5560(16) 0.040(4) Uani 0.5 1 d D U P A -1
O66 O 1.1339(8) 0.5740(6) -0.5491(12) 0.035(4) Uani 0.5 1 d D U P A -1
O67 O 1.1250(7) 0.4233(6) -0.5671(11) 0.031(4) Uani 0.5 1 d D U P A -1
O68 O 0.9887(6) 0.3544(14) -0.562(2) 0.058(5) Uani 0.5 1 d D U P A -1
O69 O 0.8767(8) 0.5217(11) -0.4713(9) 0.056(4) Uani 0.5 1 d D U P A -1
O70 O 0.9398(9) 0.5986(7) -0.4705(7) 0.037(4) Uani 0.5 1 d D U P A -1
O71 O 1.0723(9) 0.6060(8) -0.4749(8) 0.047(4) Uani 0.5 1 d D U P A -1
O72 O 1.1255(10) 0.5102(11) -0.4586(10) 0.063(5) Uani 0.5 1 d D U P A -1
O73 O 1.0622(13) 0.3883(13) -0.4528(11) 0.077(6) Uani 0.5 1 d D U P A -1
O74 O 0.9546(11) 0.3987(10) -0.4605(11) 0.065(5) Uani 0.5 1 d D U P A -1
O75 O 0.8858(9) 0.5720(11) -0.3325(11) 0.057(5) Uani 0.5 1 d D U P A -1
O76 O 1.1218(10) 0.5710(13) -0.3358(14) 0.076(6) Uani 0.5 1 d D U P A -1
O77 O 1.0100(14) 0.3800(9) -0.3277(11) 0.074(6) Uani 0.5 1 d D U P A -1
O78 O 1.0014(6) 0.5710(9) -0.3637(10) 0.043(4) Uani 0.5 1 d D U P A -1
O79 O 1.0664(7) 0.4807(6) -0.3681(11) 0.040(3) Uani 0.5 1 d D U P A -1
O80 O 0.9514(7) 0.4748(6) -0.3601(9) 0.042(3) Uani 0.5 1 d D U P A -1
La La 0.5000 0.5000 -0.10729(4) 0.0252(2) Uani 1 2 d S TU P . .
O81 O 0.5000 0.5000 -0.2475(8) 0.066(4) Uani 1 2 d S TU P . .
O82 O 0.5631(4) 0.5761(4) -0.1591(6) 0.045(2) Uani 1 1 d . U . . .
O83 O 0.5957(5) 0.5111(5) -0.0393(8) 0.079(4) Uani 1 1 d . U . . .
O84 O 0.4286(5) 0.5672(6) -0.1576(8) 0.069(4) Uani 1 1 d . U . . .
O85 O 0.5130(6) 0.4240(6) -0.0159(7) 0.086(5) Uani 1 1 d . U . . .

loop_
_atom_site_aniso_label
_atom_site_aniso_U_11
_atom_site_aniso_U_22
_atom_site_aniso_U_33
_atom_site_aniso_U_23
_atom_site_aniso_U_13
_atom_site_aniso_U_12
O1 0.031(4) 0.036(4) 0.025(4) 0.005(3) -0.005(3) 0.004(3)
O2 0.022(4) 0.075(6) 0.025(4) -0.006(4) 0.008(3) -0.011(4)
O3 0.028(4) 0.074(6) 0.024(4) 0.005(4) 0.000(3) -0.017(4)
O20 0.069(6) 0.096(9) 0.035(5) -0.021(5) -0.020(5) -0.001(6)
O4 0.032(4) 0.066(6) 0.032(4) 0.026(4) -0.003(4) -0.011(4)
O5 0.044(6) 0.192(14) 0.059(7) -0.055(8) 0.017(5) -0.032(7)
O6 0.010(3) 0.035(4) 0.022(3) 0.000(3) 0.001(2) -0.012(3)
O7 0.019(3) 0.045(4) 0.024(4) -0.003(3) -0.009(3) 0.000(3)
O8 0.030(4) 0.031(4) 0.022(4) 0.012(3) -0.008(3) 0.002(3)
O9 0.011(3) 0.035(4) 0.025(3) 0.012(3) 0.005(3) 0.001(3)
O10 0.047(6) 0.093(7) 0.032(5) -0.021(5) 0.011(4) -0.002(5)
O11 0.024(4) 0.021(3) 0.033(4) -0.008(3) 0.002(3) -0.003(3)
O12 0.060(6) 0.046(5) 0.048(5) -0.022(4) -0.018(4) 0.028(4)
O13 0.090(8) 0.062(6) 0.045(5) 0.006(5) 0.021(5) 0.039(6)
O14 0.050(5) 0.031(4) 0.058(5) -0.014(4) 0.009(4) -0.003(4)
O15 0.065(6) 0.050(5) 0.033(5) -0.010(4) -0.003(4) 0.022(4)
O16 0.014(3) 0.044(4) 0.037(4) -0.001(3) -0.008(3) 0.003(3)
O17 0.048(5) 0.055(5) 0.017(3) 0.009(3) -0.007(3) -0.017(4)
O18 0.042(4) 0.025(4) 0.020(3) -0.002(3) 0.001(3) -0.002(3)
O19 0.021(4) 0.036(4) 0.031(4) 0.005(3) -0.003(3) -0.001(3)
C1 0.012(4) 0.040(6) 0.025(4) -0.004(4) 0.002(3) 0.009(4)
C2 0.023(5) 0.038(5) 0.023(4) 0.001(4) 0.002(4) -0.009(4)
C3 0.024(5) 0.045(6) 0.031(5) 0.003(4) 0.002(4) -0.010(4)
C4 0.019(4) 0.038(5) 0.026(4) -0.003(4) 0.008(3) -0.005(4)
C5 0.016(5) 0.082(8) 0.023(5) 0.004(5) 0.001(4) -0.017(5)
C6 0.036(6) 0.163(14) 0.020(5) -0.018(6) 0.004(5) -0.055(7)
C7 0.012(4) 0.027(5) 0.025(4) 0.000(4) 0.000(3) -0.006(3)
C8 0.009(4) 0.022(4) 0.018(4) 0.002(3) 0.001(3) -0.004(3)
C9 0.014(3) 0.022(3) 0.021(3) 0.006(3) 0.000(3) -0.005(3)
C10 0.025(5) 0.022(4) 0.022(4) 0.002(3) -0.009(3) 0.001(3)
C11 0.018(4) 0.042(6) 0.019(4) 0.010(4) -0.004(3) -0.005(4)
C12 0.037(6) 0.078(8) 0.026(5) 0.009(5) -0.001(5) 0.001(6)
C13 0.037(5) 0.033(5) 0.030(5) -0.018(4) -0.009(4) 0.013(4)
C14 0.043(6) 0.033(5) 0.029(5) -0.015(4) -0.009(4) 0.009(4)
C15 0.028(5) 0.026(5) 0.048(5) -0.009(4) -0.012(4) 0.006(4)
C16 0.025(5) 0.030(5) 0.046(5) -0.008(4) -0.010(4) 0.009(4)
C17 0.065(7) 0.042(6) 0.037(5) -0.012(5) -0.004(5) 0.024(5)
C18 0.072(9) 0.051(7) 0.047(7) -0.012(6) -0.009(6) 0.021(6)
C19 0.016(5) 0.038(4) 0.017(4) 0.000(3) -0.002(3) -0.005(3)
C20 0.015(4) 0.038(5) 0.018(4) -0.001(3) 0.000(3) 0.004(4)
C21 0.032(6) 0.035(5) 0.031(5) 0.007(4) 0.004(4) -0.001(4)
C22 0.020(5) 0.049(6) 0.029(5) 0.009(4) -0.005(4) -0.005(4)
C23 0.020(5) 0.053(5) 0.021(4) 0.008(4) 0.002(4) -0.014(4)
C24 0.074(8) 0.067(8) 0.025(6) 0.000(5) -0.011(5) -0.009(6)
O21 0.017(4) 0.027(4) 0.045(5) -0.004(3) -0.008(3) 0.006(3)
O22 0.018(4) 0.042(4) 0.043(4) 0.001(3) -0.008(3) 0.004(3)
O23 0.128(11) 0.060(7) 0.048(5) -0.020(5) -0.038(6) 0.070(8)
O24 0.035(5) 0.037(4) 0.048(5) -0.017(4) -0.017(4) 0.015(4)
O25 0.039(5) 0.095(9) 0.071(8) -0.006(7) 0.021(5) -0.001(5)
O26 0.022(3) 0.024(3) 0.034(4) 0.008(3) -0.006(3) 0.003(3)
O27 0.020(4) 0.060(5) 0.046(4) 0.024(4) 0.013(3) 0.010(4)
O28 0.031(5) 0.104(9) 0.037(5) -0.009(5) 0.002(4) -0.008(5)
O29 0.053(6) 0.104(10) 0.045(5) -0.017(5) 0.024(5) 0.012(6)
O30 0.035(5) 0.086(7) 0.039(5) 0.019(5) 0.017(4) 0.024(4)
O31 0.023(3) 0.032(4) 0.020(3) 0.005(3) 0.000(3) 0.004(3)
O32 0.034(4) 0.033(4) 0.026(4) 0.010(3) -0.003(3) -0.003(3)
O33 0.025(4) 0.090(7) 0.026(4) -0.012(4) 0.002(3) -0.011(4)
O34 0.027(4) 0.038(4) 0.030(4) -0.006(3) 0.024(3) 0.009(3)
O35 0.050(5) 0.031(4) 0.037(5) 0.010(3) 0.006(4) -0.013(4)
O36 0.023(3) 0.028(3) 0.020(3) 0.002(3) 0.003(3) 0.005(3)
O37 0.042(4) 0.033(4) 0.025(3) 0.005(3) -0.005(3) -0.006(3)
O38 0.056(5) 0.033(4) 0.026(4) 0.010(3) 0.014(4) 0.017(4)
O39 0.036(5) 0.040(4) 0.048(5) 0.014(4) 0.019(4) 0.014(4)
O40 0.095(8) 0.043(5) 0.043(6) 0.016(5) -0.006(5) 0.004(5)
C25 0.032(6) 0.019(4) 0.038(5) -0.009(4) -0.012(4) -0.002(4)
C26 0.042(6) 0.037(5) 0.039(5) -0.005(4) -0.016(5) 0.017(4)
C27 0.039(6) 0.032(5) 0.047(6) -0.013(4) -0.015(4) 0.019(4)
C28 0.018(4) 0.028(5) 0.043(5) 0.002(4) -0.009(4) 0.001(4)
C29 0.013(4) 0.041(5) 0.035(5) 0.004(4) -0.003(4) 0.006(4)
C30 0.035(6) 0.061(8) 0.040(6) -0.008(5) 0.003(5) 0.002(5)
C31 0.025(4) 0.027(5) 0.028(5) 0.007(4) -0.003(4) 0.001(4)
C32 0.030(5) 0.054(7) 0.026(5) -0.001(4) 0.000(4) -0.003(4)
C33 0.038(5) 0.046(6) 0.045(5) -0.005(4) 0.009(4) -0.001(5)
C34 0.026(5) 0.037(5) 0.043(5) 0.001(4) 0.015(4) 0.002(4)
C35 0.024(5) 0.060(7) 0.022(5) 0.005(4) -0.001(4) 0.010(4)
C36 0.027(6) 0.094(9) 0.028(6) 0.011(5) -0.001(4) 0.021(5)
C37 0.030(4) 0.035(5) 0.013(4) 0.006(4) 0.004(3) 0.004(4)
C38 0.013(4) 0.055(6) 0.014(4) 0.007(4) 0.003(3) 0.010(4)
C39 0.014(4) 0.030(5) 0.028(4) 0.002(4) 0.006(3) 0.013(3)
C40 0.017(4) 0.024(4) 0.024(4) 0.007(3) 0.002(3) 0.007(3)
C41 0.032(5) 0.030(5) 0.022(4) 0.001(4) 0.008(3) -0.004(4)
C42 0.030(5) 0.039(5) 0.019(5) 0.004(4) 0.001(4) -0.007(4)
C43 0.013(4) 0.027(4) 0.023(4) 0.004(3) -0.005(3) 0.013(3)
C44 0.028(5) 0.032(5) 0.027(5) 0.006(4) 0.012(4) 0.015(4)
C45 0.026(5) 0.031(5) 0.038(5) 0.008(4) 0.003(4) 0.013(4)
C46 0.046(7) 0.033(5) 0.043(5) 0.008(4) 0.007(5) 0.009(5)
C47 0.041(6) 0.032(5) 0.026(5) 0.007(4) 0.004(4) -0.002(4)
C48 0.085(9) 0.036(6) 0.029(6) 0.008(5) 0.010(5) -0.003(6)
Mo1 0.0593(16) 0.0783(19) 0.0371(13) -0.0088(12) -0.0056(12) -0.0342(15)
Mo2 0.0824(19) 0.0498(13) 0.0320(10) -0.0121(9) -0.0159(13) 0.0220(14)
Mo3 0.0501(16) 0.087(2) 0.0257(12) -0.0024(12) -0.0043(11) 0.0309(15)
Mo4 0.027(3) 0.116(4) 0.0457(18) 0.006(2) -0.0093(16) 0.014(2)
Mo5 0.095(3) 0.105(4) 0.0213(13) 0.0097(15) 0.0045(18) 0.067(3)
Mo6 0.072(2) 0.060(2) 0.058(2) -0.0017(18) -0.0225(19) -0.0221(18)
Mo7 0.021(2) 0.125(4) 0.115(6) -0.039(3) 0.012(2) 0.009(2)
Mo8 0.119(4) 0.069(3) 0.102(6) -0.013(3) 0.008(3) 0.053(3)
Mo9 0.096(3) 0.059(2) 0.079(3) -0.004(2) -0.015(3) -0.023(2)
Mo10 0.0398(13) 0.0769(18) 0.0325(12) -0.0032(12) -0.0065(10) 0.0169(12)
Mo11 0.0493(13) 0.0672(15) 0.0284(11) -0.0032(10) -0.0035(10) -0.0296(12)
Mo12 0.088(2) 0.0446(12) 0.0227(12) -0.0073(10) -0.0053(13) -0.0002(13)
P1 0.0188(16) 0.0335(18) 0.0322(18) -0.006(6) -0.003(6) 0.0037(17)
O41 0.083(13) 0.091(15) 0.054(9) -0.010(9) -0.018(8) -0.016(11)
O42 0.071(11) 0.062(10) 0.051(7) -0.001(7) -0.015(8) -0.010(10)
O43 0.056(10) 0.064(11) 0.044(8) -0.006(7) -0.006(7) 0.016(9)
O44 0.050(9) 0.064(7) 0.049(10) -0.013(6) 0.007(8) 0.004(6)
O45 0.050(8) 0.059(7) 0.050(9) -0.009(6) 0.002(7) -0.002(6)
O46 0.060(5) 0.059(5) 0.057(5) 0.000(4) -0.001(4) 0.001(4)
O47 0.048(8) 0.080(10) 0.041(7) -0.001(6) -0.013(5) -0.015(7)
O48 0.074(9) 0.061(9) 0.030(6) -0.002(6) -0.002(6) 0.013(7)
O49 0.075(9) 0.067(10) 0.047(7) -0.006(6) -0.007(6) -0.010(8)
O50 0.061(9) 0.085(12) 0.078(8) -0.009(7) -0.005(6) 0.003(8)
O51 0.096(12) 0.071(9) 0.073(8) -0.004(6) -0.022(7) 0.006(8)
O52 0.070(11) 0.065(8) 0.071(8) -0.003(6) -0.003(7) -0.018(7)
O53 0.035(6) 0.056(7) 0.046(7) -0.003(5) -0.008(5) -0.008(5)
O54 0.043(6) 0.047(5) 0.037(6) -0.008(4) 0.003(5) 0.002(5)
O55 0.040(6) 0.065(7) 0.047(7) -0.007(5) 0.001(5) 0.015(5)
O56 0.026(5) 0.034(6) 0.038(4) -0.005(5) -0.001(5) 0.000(5)
O57 0.027(7) 0.098(15) 0.042(10) -0.005(10) -0.005(6) 0.012(7)
O58 0.055(9) 0.064(8) 0.022(8) 0.011(6) 0.018(7) 0.020(7)
O59 0.091(15) 0.060(10) 0.073(15) -0.002(9) -0.023(12) -0.018(9)
O60 0.036(8) 0.095(14) 0.096(16) -0.022(12) 0.008(8) 0.008(8)
O61 0.099(16) 0.062(11) 0.11(2) -0.003(11) -0.007(13) 0.023(10)
O62 0.096(15) 0.060(10) 0.10(2) -0.006(10) 0.006(13) -0.013(10)
O63 0.034(5) 0.045(5) 0.041(5) 0.000(3) -0.009(4) -0.014(3)
O64 0.037(5) 0.048(5) 0.034(6) 0.002(3) -0.005(4) 0.020(3)
O65 0.046(5) 0.035(5) 0.038(5) 0.004(3) -0.001(3) 0.006(3)
O66 0.028(5) 0.041(5) 0.035(5) -0.003(3) 0.006(4) -0.012(3)
O67 0.025(5) 0.035(5) 0.032(5) -0.011(3) 0.006(3) 0.019(3)
O68 0.064(6) 0.054(6) 0.057(6) -0.004(4) -0.002(4) 0.003(4)
O69 0.049(8) 0.077(9) 0.042(7) 0.002(6) -0.007(6) 0.008(7)
O70 0.044(8) 0.053(8) 0.015(5) -0.012(5) -0.001(5) 0.015(6)
O71 0.036(8) 0.057(8) 0.048(7) -0.008(5) -0.007(6) -0.004(6)
O72 0.054(9) 0.065(10) 0.071(8) -0.009(6) 0.008(6) 0.004(7)
O73 0.091(11) 0.067(11) 0.072(9) -0.007(7) 0.003(7) 0.008(8)
O74 0.091(11) 0.052(9) 0.051(8) -0.001(6) -0.016(7) -0.008(8)
O75 0.046(9) 0.083(13) 0.044(9) -0.012(8) 0.008(7) 0.009(8)
O76 0.055(10) 0.101(15) 0.070(11) -0.027(10) -0.019(9) -0.001(10)
O77 0.105(16) 0.060(10) 0.055(9) 0.011(7) -0.009(9) 0.015(10)
O78 0.046(6) 0.068(9) 0.014(8) -0.014(7) 0.001(6) 0.011(6)
O79 0.029(7) 0.049(7) 0.043(8) -0.022(5) -0.025(6) 0.023(5)
O80 0.033(7) 0.068(7) 0.027(7) 0.003(5) -0.017(5) -0.006(5)
La 0.0166(4) 0.0265(4) 0.0324(4) 0.000 0.000 0.0034(4)
O81 0.027(6) 0.110(11) 0.060(7) 0.000 0.000 0.041(8)
O82 0.028(4) 0.049(5) 0.056(6) 0.014(4) -0.001(4) -0.006(4)
O83 0.059(6) 0.054(7) 0.124(10) 0.031(7) -0.058(7) -0.023(5)
O84 0.039(5) 0.085(8) 0.084(8) 0.052(7) 0.020(5) 0.020(5)
O85 0.098(11) 0.075(7) 0.084(8) 0.050(7) -0.052(8) -0.043(7)

loop_
_atom_type_symbol
_atom_type_description
_atom_type_scat_dispersion_real
_atom_type_scat_dispersion_imag
_atom_type_scat_source
C C 0.0181 0.0091 'International Tables Vol C Tables 4.2.6.8 and 6.1.1.4'
H H 0.0000 0.0000 'International Tables Vol C Tables 4.2.6.8 and 6.1.1.4'
La La -1.4094 9.0376 'International Tables Vol C Tables 4.2.6.8 and 6.1.1.4'
Mo Mo -0.0483 2.7339 'International Tables Vol C Tables 4.2.6.8 and 6.1.1.4'
O O 0.0492 0.0322 'International Tables Vol C Tables 4.2.6.8 and 6.1.1.4'
P P 0.2955 0.4335 'International Tables Vol C Tables 4.2.6.8 and 6.1.1.4'

loop_
_geom_angle_atom_site_label_1
_geom_angle_atom_site_label_2
_geom_angle_atom_site_label_3
_geom_angle
_geom_angle_site_symmetry_1
_geom_angle_site_symmetry_3
C22 O1 C1 116.3(9) . 2_765
C5 O2 C4 115.4(9) . .
C2 O3 H3 109.5 . .
C24 O20 H20 109.5 . .
C3 O4 H4 109.5 . .
C6 O5 H5 109.5 . .
C4 O6 C7 118.6(8) . .
C10 O7 C11 116.5(8) . .
C8 O8 H8 109.5 . .
C9 O9 H9 109.5 . .
C12 O10 H10 109.5 . .
C10 O11 C13 114.9(8) . .
C16 O12 C17 114.5(10) . .
C14 O13 H13 109.5 . .
C15 O14 H14 109.5 . .
C18 O15 H15 109.5 . .
C19 O16 C16 118.2(7) . .
C22 O17 C23 114.5(9) . .
C20 O18 H18 109.5 . .
C21 O19 H19 109.5 . .
O1 C1 H1 109.5 2_765 .
O1 C1 C2 107.9(9) 2_765 .
O1 C1 C5 109.5(10) 2_765 .
C2 C1 H1 109.5 . .
C2 C1 C5 110.9(9) . .
C5 C1 H1 109.5 . .
O3 C2 C1 110.2(9) . .
O3 C2 H2 109.7 . .
O3 C2 C3 111.4(10) . .
C1 C2 H2 109.7 . .
C1 C2 C3 106.0(10) . .
C3 C2 H2 109.7 . .
O4 C3 C2 109.3(10) . .
O4 C3 H3A 107.5 . .
C2 C3 H3A 107.5 . .
C4 C3 O4 110.1(9) . .
C4 C3 C2 114.5(11) . .
C4 C3 H3A 107.5 . .
O2 C4 C3 108.5(9) . .
O2 C4 H4A 109.2 . .
O6 C4 O2 111.2(10) . .
O6 C4 C3 109.6(10) . .
O6 C4 H4A 109.2 . .
C3 C4 H4A 109.2 . .
O2 C5 C1 110.4(11) . .
O2 C5 H5A 108.5 . .
O2 C5 C6 106.6(12) . .
C1 C5 H5A 108.5 . .
C6 C5 C1 114.2(10) . .
C6 C5 H5A 108.5 . .
O5 C6 H6A 110.0 . .
O5 C6 H6B 110.0 . .
C5 C6 O5 108.4(16) . .
C5 C6 H6A 110.0 . .
C5 C6 H6B 110.0 . .
H6A C6 H6B 108.4 . .
O6 C7 H7 109.8 . .
O6 C7 C8 108.5(8) . .
O6 C7 C11 109.5(8) . .
C8 C7 H7 109.8 . .
C8 C7 C11 109.3(8) . .
C11 C7 H7 109.8 . .
O8 C8 C7 111.9(8) . .
O8 C8 H8A 109.5 . .
O8 C8 C9 106.8(7) . .
C7 C8 H8A 109.5 . .
C7 C8 C9 109.6(8) . .
C9 C8 H8A 109.5 . .
O9 C9 C8 111.8(8) . .
O9 C9 H9A 106.6 . .
O9 C9 C10 113.1(8) . .
C8 C9 H9A 106.6 . .
C10 C9 C8 111.6(8) . .
C10 C9 H9A 106.6 . .
O7 C10 O11 110.0(9) . .
O7 C10 C9 110.9(8) . .
O7 C10 H10A 109.8 . .
O11 C10 C9 106.3(8) . .
O11 C10 H10A 109.8 . .
C9 C10 H10A 109.8 . .
O7 C11 C7 107.6(8) . .
O7 C11 H11 110.2 . .
O7 C11 C12 107.3(10) . .
C7 C11 H11 110.2 . .
C12 C11 C7 111.4(10) . .
C12 C11 H11 110.2 . .
O10 C12 C11 118.1(13) . .
O10 C12 H12A 107.8 . .
O10 C12 H12B 107.8 . .
C11 C12 H12A 107.8 . .
C11 C12 H12B 107.8 . .
H12A C12 H12B 107.1 . .
O11 C13 H13A 108.1 . .
O11 C13 C14 106.2(9) . .
O11 C13 C17 115.4(12) . .
C14 C13 H13A 108.1 . .
C17 C13 H13A 108.1 . .
C17 C13 C14 110.8(10) . .
O13 C14 C13 111.7(10) . .
O13 C14 H14A 109.8 . .
O13 C14 C15 111.2(12) . .
C13 C14 H14A 109.8 . .
C15 C14 C13 104.4(9) . .
C15 C14 H14A 109.8 . .
O14 C15 C14 112.8(10) . .
O14 C15 H15A 107.0 . .
O14 C15 C16 110.2(10) . .
C14 C15 H15A 107.0 . .
C16 C15 C14 112.4(11) . .
C16 C15 H15A 107.0 . .
O12 C16 O16 114.8(11) . .
O12 C16 C15 109.0(10) . .
O12 C16 H16 108.0 . .
O16 C16 C15 108.8(10) . .
O16 C16 H16 108.0 . .
C15 C16 H16 108.0 . .
O12 C17 C13 115.6(13) . .
O12 C17 H17 107.5 . .
O12 C17 C18 107.2(12) . .
C13 C17 H17 107.5 . .
C13 C17 C18 111.2(11) . .
C18 C17 H17 107.5 . .
O15 C18 C17 109.9(14) . .
O15 C18 H18A 109.7 . .
O15 C18 H18B 109.7 . .
C17 C18 H18A 109.7 . .
C17 C18 H18B 109.7 . .
H18A C18 H18B 108.2 . .
O16 C19 H19A 110.1 . .
O16 C19 C20 110.3(9) . .
O16 C19 C23 107.2(9) . .
C20 C19 H19A 110.1 . .
C20 C19 C23 108.9(9) . .
C23 C19 H19A 110.1 . .
O18 C20 C19 109.2(9) . .
O18 C20 H20A 108.0 . .
O18 C20 C21 112.7(9) . .
C19 C20 H20A 108.0 . .
C19 C20 C21 110.8(9) . .
C21 C20 H20A 108.0 . .
O19 C21 C20 113.4(10) . .
O19 C21 H21 106.1 . .
O19 C21 C22 112.3(10) . .
C20 C21 H21 106.1 . .
C20 C21 C22 112.1(10) . .
C22 C21 H21 106.1 . .
O1 C22 O17 109.7(10) . .
O1 C22 C21 106.4(9) . .
O1 C22 H22 110.0 . .
O17 C22 C21 110.6(10) . .
O17 C22 H22 110.0 . .
C21 C22 H22 110.0 . .
O17 C23 C19 109.7(10) . .
O17 C23 H23 110.8 . .
O17 C23 C24 102.1(10) . .
C19 C23 H23 110.8 . .
C24 C23 C19 112.4(10) . .
C24 C23 H23 110.8 . .
O20 C24 C23 119.8(14) . .
O20 C24 H24A 107.4 . .
O20 C24 H24B 107.4 . .
C23 C24 H24A 107.4 . .
C23 C24 H24B 107.4 . .
H24A C24 H24B 106.9 . .
C25 O21 C46 116.0(9) . 2_765
C28 O22 C29 116.5(10) . .
C26 O23 H23A 109.5 . .
C27 O24 H24 109.5 . .
C30 O25 H25 109.5 . .
C31 O26 C28 120.3(8) . .
C34 O27 C35 112.5(9) . .
C32 O28 H28 109.5 . .
C33 O29 H29 109.5 . .
C36 O30 H30 109.5 . .
C34 O31 C37 117.8(9) . .
C40 O32 C41 114.7(8) . .
C38 O33 H33 109.5 . .
C39 O34 H34 109.5 . .
C42 O35 H35 109.5 . .
C43 O36 C40 115.8(8) . .
C47 O37 C46 115.3(9) . .
C44 O38 H38 109.5 . .
C45 O39 H39 109.5 . .
C48 O40 H40 109.5 . .
O21 C25 H25A 109.4 . .
O21 C25 C26 105.7(10) . .
O21 C25 C29 112.3(9) . .
C26 C25 H25A 109.4 . .
C26 C25 C29 110.5(9) . .
C29 C25 H25A 109.4 . .
O23 C26 C25 109.1(10) . .
O23 C26 H26 109.3 . .
O23 C26 C27 111.4(12) . .
C25 C26 H26 109.3 . .
C27 C26 C25 108.3(12) . .
C27 C26 H26 109.3 . .
O24 C27 C26 113.7(12) . .
O24 C27 H27 106.7 . .
O24 C27 C28 111.6(9) . .
C26 C27 H27 106.7 . .
C26 C27 C28 111.1(11) . .
C28 C27 H27 106.7 . .
O22 C28 O26 111.0(9) . .
O22 C28 C27 111.5(9) . .
O22 C28 H28A 108.8 . .
O26 C28 C27 107.9(10) . .
O26 C28 H28A 108.8 . .
C27 C28 H28A 108.8 . .
O22 C29 C25 111.3(9) . .
O22 C29 H29A 107.6 . .
O22 C29 C30 108.2(11) . .
C25 C29 H29A 107.6 . .
C30 C29 C25 114.3(10) . .
C30 C29 H29A 107.6 . .
O25 C30 H30A 109.4 . .
O25 C30 H30B 109.4 . .
C29 C30 O25 111.0(12) . .
C29 C30 H30A 109.4 . .
C29 C30 H30B 109.4 . .
H30A C30 H30B 108.0 . .
O26 C31 H31 107.7 . .
O26 C31 C32 113.5(9) . .
O26 C31 C35 110.1(10) . .
C32 C31 H31 107.7 . .
C35 C31 H31 107.7 . .
C35 C31 C32 109.9(9) . .
O28 C32 C31 106.7(10) . .
O28 C32 H32 110.2 . .
O28 C32 C33 111.5(12) . .
C31 C32 H32 110.2 . .
C33 C32 C31 108.0(10) . .
C33 C32 H32 110.2 . .
O29 C33 C32 108.3(12) . .
O29 C33 H33A 108.6 . .
O29 C33 C34 112.1(12) . .
C32 C33 H33A 108.6 . .
C34 C33 C32 110.6(11) . .
C34 C33 H33A 108.6 . .
O27 C34 C33 109.3(10) . .
O27 C34 H34A 106.9 . .
O31 C34 O27 112.8(10) . .
O31 C34 C33 113.6(11) . .
O31 C34 H34A 106.9 . .
C33 C34 H34A 106.9 . .
O27 C35 C31 109.9(10) . .
O27 C35 H35A 109.1 . .
O27 C35 C36 107.1(10) . .
C31 C35 H35A 109.1 . .
C31 C35 C36 112.6(10) . .
C36 C35 H35A 109.1 . .
O30 C36 C35 111.8(13) . .
O30 C36 H36A 109.2 . .
O30 C36 H36B 109.2 . .
C35 C36 H36A 109.2 . .
C35 C36 H36B 109.2 . .
H36A C36 H36B 107.9 . .
O31 C37 H37 110.7 . .
O31 C37 C38 108.8(8) . .
O31 C37 C41 106.9(9) . .
C38 C37 H37 110.7 . .
C38 C37 C41 109.0(9) . .
C41 C37 H37 110.7 . .
O33 C38 C37 108.0(10) . .
O33 C38 H38A 111.0 . .
O33 C38 C39 106.5(9) . .
C37 C38 H38A 111.0 . .
C37 C38 C39 109.2(9) . .
C39 C38 H38A 111.0 . .
O34 C39 C38 110.7(9) . .
O34 C39 H39A 109.8 . .
O34 C39 C40 107.4(9) . .
C38 C39 H39A 109.8 . .
C38 C39 C40 109.1(8) . .
C40 C39 H39A 109.8 . .
O32 C40 C39 108.4(8) . .
O32 C40 H40A 108.9 . .
O36 C40 O32 112.8(8) . .
O36 C40 C39 108.8(8) . .
O36 C40 H40A 108.9 . .
C39 C40 H40A 108.9 . .
O32 C41 C37 110.1(9) . .
O32 C41 H41 110.0 . .
O32 C41 C42 105.3(9) . .
C37 C41 H41 110.0 . .
C42 C41 C37 111.4(9) . .
C42 C41 H41 110.0 . .
O35 C42 C41 114.6(10) . .
O35 C42 H42A 108.6 . .
O35 C42 H42B 108.6 . .
C41 C42 H42A 108.6 . .
C41 C42 H42B 108.6 . .
H42A C42 H42B 107.6 . .
O36 C43 H43 108.5 . .
O36 C43 C44 110.8(9) . .
O36 C43 C47 111.8(9) . .
C44 C43 H43 108.5 . .
C44 C43 C47 108.7(9) . .
C47 C43 H43 108.5 . .
O38 C44 C43 110.8(9) . .
O38 C44 H44 110.4 . .
O38 C44 C45 107.2(9) . .
C43 C44 H44 110.4 . .
C45 C44 C43 107.4(10) . .
C45 C44 H44 110.4 . .
O39 C45 C44 114.6(10) . .
O39 C45 H45 107.7 . .
O39 C45 C46 107.4(10) . .
C44 C45 H45 107.7 . .
C44 C45 C46 111.4(10) . .
C46 C45 H45 107.7 . .
O21 C46 C45 107.8(11) 2_765 .
O21 C46 H46 109.6 2_765 .
O37 C46 O21 111.3(10) . 2_765
O37 C46 C45 108.8(10) . .
O37 C46 H46 109.6 . .
C45 C46 H46 109.6 . .
O37 C47 C43 112.3(9) . .
O37 C47 H47 108.7 . .
O37 C47 C48 107.9(11) . .
C43 C47 H47 108.7 . .
C48 C47 C43 110.4(10) . .
C48 C47 H47 108.7 . .
O40 C48 C47 110.8(12) . .
O40 C48 H48A 109.5 . .
O40 C48 H48B 109.5 . .
C47 C48 H48A 109.5 . .
C47 C48 H48B 109.5 . .
H48A C48 H48B 108.1 . .
O41 Mo1 O44 103.2(13) . .
O41 Mo1 O46 105.8(13) . .
O41 Mo1 O47 91.9(12) . .
O41 Mo1 O52 102.3(12) . .
O41 Mo1 O53 162.7(11) . .
O44 Mo1 O46 82.6(11) . .
O44 Mo1 O47 91.5(12) . .
O44 Mo1 O52 154.0(10) . .
O44 Mo1 O53 83.2(9) . .
O46 Mo1 O47 162.1(9) . .
O46 Mo1 O52 95.4(12) . .
O46 Mo1 O53 90.8(8) . .
O47 Mo1 O53 71.7(6) . .
O52 Mo1 O47 82.5(12) . .
O52 Mo1 O53 70.9(7) . .
O42 Mo2 O44 109.6(11) . .
O42 Mo2 O45 95.2(11) . .
O42 Mo2 O48 102.6(10) . .
O42 Mo2 O49 93.9(10) . .
O42 Mo2 O54 165.6(9) . .
O44 Mo2 O45 82.0(10) . .
O44 Mo2 O48 98.7(12) . .
O44 Mo2 O49 155.3(11) . .
O44 Mo2 O54 84.8(9) . .
O45 Mo2 O48 160.6(9) . .
O45 Mo2 O49 88.3(12) . .
O45 Mo2 O54 85.2(8) . .
O48 Mo2 O49 83.2(10) . .
O48 Mo2 O54 75.7(6) . .
O49 Mo2 O54 71.7(7) . .
O43 Mo3 O45 101.3(10) . .
O43 Mo3 O46 98.7(10) . .
O43 Mo3 O50 105.7(10) . .
O43 Mo3 O51 108.9(11) . .
O43 Mo3 O55 168.2(9) . .
O45 Mo3 O46 81.3(11) . .
O45 Mo3 O50 92.7(13) . .
O45 Mo3 O51 147.7(11) . .
O45 Mo3 O55 90.5(8) . .
O46 Mo3 O50 155.6(10) . .
O46 Mo3 O51 83.2(13) . .
O46 Mo3 O55 83.8(8) . .
O50 Mo3 O51 89.9(14) . .
O50 Mo3 O55 72.6(8) . .
O51 Mo3 O55 59.7(9) . .
O47 Mo4 O53 71.2(7) . .
O57 Mo4 O47 103.9(8) . .
O57 Mo4 O53 164.7(9) . .
O57 Mo4 O63 105.6(9) . .
O57 Mo4 O64 102.5(9) . .
O57 Mo4 O69 104.2(8) . .
O63 Mo4 O47 64.6(11) . .
O63 Mo4 O53 59.1(8) . .
O63 Mo4 O64 149.9(10) . .
O63 Mo4 O69 99.3(11) . .
O64 Mo4 O47 118.7(12) . .
O64 Mo4 O53 92.5(8) . .
O64 Mo4 O69 62.7(11) . .
O69 Mo4 O47 150.6(10) . .
O69 Mo4 O53 79.4(8) . .
O48 Mo5 O54 74.9(6) . .
O48 Mo5 O70 151.4(9) . .
O58 Mo5 O48 97.5(9) . .
O58 Mo5 O54 155.3(11) . .
O58 Mo5 O64 106.3(11) . .
O58 Mo5 O65 96.8(13) . .
O58 Mo5 O70 105.3(10) . .
O64 Mo5 O48 117.0(11) . .
O64 Mo5 O54 98.0(8) . .
O64 Mo5 O65 148.3(11) . .
O64 Mo5 O70 73.1(10) . .
O65 Mo5 O48 80.1(12) . .
O65 Mo5 O54 59.0(9) . .
O65 Mo5 O70 80.2(12) . .
O70 Mo5 O54 77.2(7) . .
O49 Mo6 O54 72.3(7) . .
O49 Mo6 O66 114.7(11) . .
O59 Mo6 O49 102.5(14) . .
O59 Mo6 O54 158.7(13) . .
O59 Mo6 O65 98.9(16) . .
O59 Mo6 O66 108.1(13) . .
O59 Mo6 O71 100.2(14) . .
O65 Mo6 O49 83.7(13) . .
O65 Mo6 O54 60.3(9) . .
O65 Mo6 O66 142.1(11) . .
O65 Mo6 O71 82.0(11) . .
O66 Mo6 O54 92.6(7) . .
O71 Mo6 O49 154.8(9) . .
O71 Mo6 O54 82.6(7) . .
O71 Mo6 O66 67.6(9) . .
O50 Mo7 O55 72.2(8) . .
O60 Mo7 O50 92.8(14) . .
O60 Mo7 O55 164.7(14) . .
O60 Mo7 O66 81.0(12) . .
O60 Mo7 O67 124.6(13) . .
O60 Mo7 O72 103.4(14) . .
O66 Mo7 O50 98.0(13) . .
O66 Mo7 O55 98.2(8) . .
O66 Mo7 O67 154.0(10) . .
O67 Mo7 O50 78.0(12) . .
O67 Mo7 O55 56.0(7) . .
O72 Mo7 O50 160.7(12) . .
O72 Mo7 O55 91.0(9) . .
O72 Mo7 O66 74.7(11) . .
O72 Mo7 O67 100.6(11) . .
O51 Mo8 O55 58.1(9) . .
O61 Mo8 O51 106.2(19) . .
O61 Mo8 O55 144.0(16) . .
O61 Mo8 O67 89.6(16) . .
O61 Mo8 O68 121.7(18) . .
O61 Mo8 O73 90.6(18) . .
O67 Mo8 O51 61.6(12) . .
O67 Mo8 O55 54.4(7) . .
O68 Mo8 O51 98.5(17) . .
O68 Mo8 O55 93.8(12) . .
O68 Mo8 O67 147.7(14) . .
O68 Mo8 O73 96.4(17) . .
O73 Mo8 O51 146.8(14) . .
O73 Mo8 O55 91.5(11) . .
O73 Mo8 O67 90.8(13) . .
O52 Mo9 O53 69.9(7) . .
O62 Mo9 O52 91.9(17) . .
O62 Mo9 O53 157.5(16) . .
O62 Mo9 O63 102.7(16) . .
O62 Mo9 O68 98.1(17) . .
O62 Mo9 O74 116.1(18) . .
O63 Mo9 O52 69.2(11) . .
O63 Mo9 O53 59.1(8) . .
O63 Mo9 O68 147.8(15) . .
O63 Mo9 O74 114.5(11) . .
O68 Mo9 O52 85.9(16) . .
O68 Mo9 O53 93.9(11) . .
O74 Mo9 O52 148.5(12) . .
O74 Mo9 O53 85.2(9) . .
O74 Mo9 O68 76.7(15) . .
O69 Mo10 O56 84.4(8) . .
O70 Mo10 O56 76.7(7) . .
O70 Mo10 O69 77.4(10) . .
O70 Mo10 O78 83.6(10) . .
O70 Mo10 O80 146.7(8) . .
O75 Mo10 O56 172.0(9) . .
O75 Mo10 O69 102.8(10) . .
O75 Mo10 O70 108.0(11) . .
O75 Mo10 O78 100.5(9) . .
O75 Mo10 O80 105.0(10) . .
O78 Mo10 O56 73.3(6) . .
O78 Mo10 O69 153.5(9) . .
O78 Mo10 O80 87.0(9) . .
O80 Mo10 O56 70.1(6) . .
O80 Mo10 O69 98.9(10) . .
O71 Mo11 O56 85.5(7) . .
O71 Mo11 O72 89.8(10) . .
O71 Mo11 O78 94.2(10) . .
O72 Mo11 O56 82.9(9) . .
O72 Mo11 O78 155.1(10) . .
O76 Mo11 O56 165.4(12) . .
O76 Mo11 O71 109.1(13) . .
O76 Mo11 O72 96.9(12) . .
O76 Mo11 O78 104.9(11) . .
O76 Mo11 O79 94.7(12) . .
O78 Mo11 O56 73.0(6) . .
O79 Mo11 O56 71.1(6) . .
O79 Mo11 O71 153.3(9) . .
O79 Mo11 O72 75.0(11) . .
O79 Mo11 O78 91.2(10) . .
O73 Mo12 O56 94.8(10) . .
O73 Mo12 O79 91.2(12) . .
O73 Mo12 O80 164.7(10) . .
O74 Mo12 O56 80.9(9) . .
O74 Mo12 O73 85.0(13) . .
O74 Mo12 O79 150.6(10) . .
O74 Mo12 O80 87.7(10) . .
O77 Mo12 O56 169.8(9) . .
O77 Mo12 O73 94.4(13) . .
O77 Mo12 O74 104.2(13) . .
O77 Mo12 O79 105.1(11) . .
O77 Mo12 O80 100.4(11) . .
O79 Mo12 O56 70.4(6) . .
O80 Mo12 O56 70.7(6) . .
O80 Mo12 O79 88.6(8) . .
O53 P1 O54 106.4(8) . .
O53 P1 O55 113.2(8) . .
O55 P1 O54 107.7(8) . .
O56 P1 O53 110.9(9) . .
O56 P1 O54 106.8(9) . .
O56 P1 O55 111.4(10) . .
Mo2 O44 Mo1 154.5(17) . .
Mo3 O45 Mo2 150.8(13) . .
Mo1 O46 Mo3 149.4(13) . .
Mo4 O47 Mo1 126.9(10) . .
Mo2 O48 Mo5 122.9(10) . .
Mo6 O49 Mo2 127.3(11) . .
Mo3 O50 Mo7 124.2(13) . .
Mo8 O51 Mo3 144.3(15) . .
Mo1 O52 Mo9 128.3(11) . .
Mo1 O53 Mo4 89.8(5) . .
Mo1 O53 Mo9 90.6(5) . .
Mo4 O53 Mo9 89.3(5) . .
P1 O53 Mo1 123.2(8) . .
P1 O53 Mo4 132.0(9) . .
P1 O53 Mo9 120.6(8) . .
Mo2 O54 Mo5 85.4(5) . .
Mo6 O54 Mo2 88.7(5) . .
Mo6 O54 Mo5 92.3(5) . .
P1 O54 Mo2 126.0(7) . .
P1 O54 Mo5 122.5(8) . .
P1 O54 Mo6 129.4(8) . .
Mo3 O55 Mo7 90.5(5) . .
Mo3 O55 Mo8 97.9(6) . .
Mo7 O55 Mo8 95.8(6) . .
P1 O55 Mo3 126.0(8) . .
P1 O55 Mo7 120.6(9) . .
P1 O55 Mo8 118.9(8) . .
Mo10 O56 Mo11 87.3(4) . .
Mo12 O56 Mo10 90.2(5) . .
Mo12 O56 Mo11 89.2(5) . .
P1 O56 Mo10 126.8(11) . .
P1 O56 Mo11 127.4(10) . .
P1 O56 Mo12 123.9(10) . .
Mo9 O63 Mo4 143.3(12) . .
Mo5 O64 Mo4 141.0(13) . .
Mo6 O65 Mo5 147.1(17) . .
Mo7 O66 Mo6 140.8(11) . .
Mo7 O67 Mo8 145.2(10) . .
Mo8 O68 Mo9 141.3(19) . .
Mo4 O69 Mo10 160.5(14) . .
Mo10 O70 Mo5 151.5(13) . .
Mo6 O71 Mo11 152.1(13) . .
Mo7 O72 Mo11 141.7(14) . .
Mo12 O73 Mo8 133.0(16) . .
Mo9 O74 Mo12 161.4(17) . .
Mo11 O78 Mo10 126.5(9) . .
Mo11 O79 Mo12 128.3(8) . .
Mo12 O80 Mo10 128.9(9) . .
O81 La O83 119.0(4) . 2_665
O81 La O83 119.0(4) . .
O82 La O81 68.1(2) . .
O82 La O81 68.1(2) 2_665 .
O82 La O82 136.3(5) . 2_665
O82 La O83 66.6(4) . .
O82 La O83 139.3(4) 2_665 .
O82 La O83 66.6(4) 2_665 2_665
O82 La O83 139.3(4) . 2_665
O83 La O83 122.0(7) 2_665 .
O84 La O81 68.5(3) . .
O84 La O81 68.5(3) 2_665 .
O84 La O82 76.9(3) 2_665 2_665
O84 La O82 87.3(4) . 2_665
O84 La O82 87.3(4) 2_665 .
O84 La O82 76.9(3) . .
O84 La O83 133.3(4) 2_665 2_665
O84 La O83 70.7(4) . 2_665
O84 La O83 70.7(4) 2_665 .
O84 La O83 133.3(4) . .
O84 La O84 136.9(7) 2_665 .
O84 La O85 71.6(6) 2_665 .
O84 La O85 71.6(6) . 2_665
O84 La O85 143.6(5) . .
O84 La O85 143.6(5) 2_665 2_665
O85 La O81 131.8(4) . .
O85 La O81 131.8(4) 2_665 .
O85 La O82 77.5(4) 2_665 .
O85 La O82 135.5(4) 2_665 2_665
O85 La O82 135.5(4) . .
O85 La O82 77.5(4) . 2_665
O85 La O83 69.5(4) . .
O85 La O83 72.8(5) 2_665 .
O85 La O83 69.5(4) 2_665 2_665
O85 La O83 72.8(5) . 2_665
O85 La O85 96.5(8) . 2_665

loop_
_geom_bond_atom_site_label_1
_geom_bond_atom_site_label_2
_geom_bond_distance
_geom_bond_site_symmetry_2
O1 C1 1.432(15) 2_765
O1 C22 1.426(14) .
O2 C4 1.443(14) .
O2 C5 1.417(18) .
O3 H3 0.8400 .
O3 C2 1.415(14) .
O20 H20 0.8400 .
O20 C24 1.37(2) .
O4 H4 0.8400 .
O4 C3 1.478(15) .
O5 H5 0.8400 .
O5 C6 1.52(3) .
O6 C4 1.362(14) .
O6 C7 1.439(11) .
O7 C10 1.397(14) .
O7 C11 1.457(13) .
O8 H8 0.8400 .
O8 C8 1.452(12) .
O9 H9 0.8400 .
O9 C9 1.393(13) .
O10 H10 0.8400 .
O10 C12 1.33(2) .
O11 C10 1.417(13) .
O11 C13 1.450(14) .
O12 C16 1.369(16) .
O12 C17 1.397(17) .
O13 H13 0.8400 .
O13 C14 1.372(17) .
O14 H14 0.8400 .
O14 C15 1.453(16) .
O15 H15 0.8400 .
O15 C18 1.45(2) .
O16 C16 1.445(15) .
O16 C19 1.420(14) .
O17 C22 1.429(16) .
O17 C23 1.456(17) .
O18 H18 0.8400 .
O18 C20 1.422(13) .
O19 H19 0.8400 .
O19 C21 1.393(16) .
C1 O1 1.432(15) 2_765
C1 H1 1.0000 .
C1 C2 1.498(15) .
C1 C5 1.535(16) .
C2 H2 1.0000 .
C2 C3 1.501(17) .
C3 H3A 1.0000 .
C3 C4 1.463(17) .
C4 H4A 1.0000 .
C5 H5A 1.0000 .
C5 C6 1.499(17) .
C6 H6A 0.9900 .
C6 H6B 0.9900 .
C7 H7 1.0000 .
C7 C8 1.508(14) .
C7 C11 1.529(14) .
C8 H8A 1.0000 .
C8 C9 1.530(12) .
C9 H9A 1.0000 .
C9 C10 1.519(14) .
C10 H10A 1.0000 .
C11 H11 1.0000 .
C11 C12 1.472(17) .
C12 H12A 0.9900 .
C12 H12B 0.9900 .
C13 H13A 1.0000 .
C13 C14 1.587(15) .
C13 C17 1.45(2) .
C14 H14A 1.0000 .
C14 C15 1.522(17) .
C15 H15A 1.0000 .
C15 C16 1.467(19) .
C16 H16 1.0000 .
C17 H17 1.0000 .
C17 C18 1.578(19) .
C18 H18A 0.9900 .
C18 H18B 0.9900 .
C19 H19A 1.0000 .
C19 C20 1.498(15) .
C19 C23 1.541(14) .
C20 H20A 1.0000 .
C20 C21 1.514(16) .
C21 H21 1.0000 .
C21 C22 1.539(16) .
C22 H22 1.0000 .
C23 H23 1.0000 .
C23 C24 1.501(18) .
C24 H24A 0.9900 .
C24 H24B 0.9900 .
O21 C25 1.425(13) .
O21 C46 1.450(15) 2_765
O22 C28 1.387(16) .
O22 C29 1.405(15) .
O23 H23A 0.8400 .
O23 C26 1.418(16) .
O24 H24 0.8400 .
O24 C27 1.415(16) .
O25 H25 0.8400 .
O25 C30 1.520(18) .
O26 C28 1.429(13) .
O26 C31 1.388(14) .
O27 C34 1.420(14) .
O27 C35 1.453(15) .
O28 H28 0.8400 .
O28 C32 1.422(16) .
O29 H29 0.8400 .
O29 C33 1.415(16) .
O30 H30 0.8400 .
O30 C36 1.40(2) .
O31 C34 1.365(15) .
O31 C37 1.427(13) .
O32 C40 1.409(13) .
O32 C41 1.483(14) .
O33 H33 0.8400 .
O33 C38 1.458(15) .
O34 H34 0.8400 .
O34 C39 1.425(13) .
O35 H35 0.8400 .
O35 C42 1.401(15) .
O36 C40 1.408(12) .
O36 C43 1.360(14) .
O37 C46 1.443(15) .
O37 C47 1.384(15) .
O38 H38 0.8400 .
O38 C44 1.430(14) .
O39 H39 0.8400 .
O39 C45 1.433(14) .
O40 H40 0.8400 .
O40 C48 1.40(2) .
C25 H25A 1.0000 .
C25 C26 1.520(18) .
C25 C29 1.539(16) .
C26 H26 1.0000 .
C26 C27 1.495(18) .
C27 H27 1.0000 .
C27 C28 1.500(17) .
C28 H28A 1.0000 .
C29 H29A 1.0000 .
C29 C30 1.463(18) .
C30 H30A 0.9900 .
C30 H30B 0.9900 .
C31 H31 1.0000 .
C31 C32 1.541(16) .
C31 C35 1.509(16) .
C32 H32 1.0000 .
C32 C33 1.50(2) .
C33 H33A 1.0000 .
C33 C34 1.47(2) .
C34 H34A 1.0000 .
C35 H35A 1.0000 .
C35 C36 1.521(17) .
C36 H36A 0.9900 .
C36 H36B 0.9900 .
C37 H37 1.0000 .
C37 C38 1.505(14) .
C37 C41 1.536(16) .
C38 H38A 1.0000 .
C38 C39 1.536(14) .
C39 H39A 1.0000 .
C39 C40 1.564(16) .
C40 H40A 1.0000 .
C41 H41 1.0000 .
C41 C42 1.517(15) .
C42 H42A 0.9900 .
C42 H42B 0.9900 .
C43 H43 1.0000 .
C43 C44 1.515(15) .
C43 C47 1.560(16) .
C44 H44 1.0000 .
C44 C45 1.504(18) .
C45 H45 1.0000 .
C45 C46 1.506(18) .
C46 O21 1.449(15) 2_765
C46 H46 1.0000 .
C47 H47 1.0000 .
C47 C48 1.518(17) .
C48 H48A 0.9900 .
C48 H48B 0.9900 .
Mo1 O41 1.713(17) .
Mo1 O44 1.853(14) .
Mo1 O46 1.885(14) .
Mo1 O47 1.928(14) .
Mo1 O52 1.919(15) .
Mo1 O53 2.430(14) .
Mo2 O42 1.730(15) .
Mo2 O44 1.847(14) .
Mo2 O45 1.877(13) .
Mo2 O48 1.898(15) .
Mo2 O49 1.909(15) .
Mo2 O54 2.452(13) .
Mo3 O43 1.712(16) .
Mo3 O45 1.877(14) .
Mo3 O46 1.903(14) .
Mo3 O50 1.946(16) .
Mo3 O51 1.959(15) .
Mo3 O55 2.426(14) .
Mo4 O47 1.924(14) .
Mo4 O53 2.453(15) .
Mo4 O57 1.677(15) .
Mo4 O63 1.827(14) .
Mo4 O64 1.864(14) .
Mo4 O69 1.902(13) .
Mo5 O48 1.907(15) .
Mo5 O54 2.479(14) .
Mo5 O58 1.718(16) .
Mo5 O64 1.844(14) .
Mo5 O65 1.866(15) .
Mo5 O70 1.926(13) .
Mo6 O49 1.901(15) .
Mo6 O54 2.434(14) .
Mo6 O59 1.718(17) .
Mo6 O65 1.829(15) .
Mo6 O66 1.957(14) .
Mo6 O71 1.892(14) .
Mo7 O50 1.962(17) .
Mo7 O55 2.434(15) .
Mo7 O60 1.710(17) .
Mo7 O66 1.898(14) .
Mo7 O67 1.917(13) .
Mo7 O72 1.884(15) .
Mo8 O51 1.953(16) .
Mo8 O55 2.510(15) .
Mo8 O61 1.720(18) .
Mo8 O67 1.925(14) .
Mo8 O68 1.850(16) .
Mo8 O73 1.888(17) .
Mo9 O52 1.942(16) .
Mo9 O53 2.457(15) .
Mo9 O62 1.728(18) .
Mo9 O63 1.809(13) .
Mo9 O68 1.877(17) .
Mo9 O74 1.853(14) .
Mo10 O56 2.458(17) .
Mo10 O69 1.939(12) .
Mo10 O70 1.902(14) .
Mo10 O75 1.705(15) .
Mo10 O78 1.905(15) .
Mo10 O80 1.926(14) .
Mo11 O56 2.472(17) .
Mo11 O71 1.893(14) .
Mo11 O72 1.902(15) .
Mo11 O76 1.722(16) .
Mo11 O78 1.904(14) .
Mo11 O79 1.863(14) .
Mo12 O56 2.438(16) .
Mo12 O73 1.887(17) .
Mo12 O74 1.881(14) .
Mo12 O77 1.681(16) .
Mo12 O79 1.968(13) .
Mo12 O80 1.917(14) .
P1 O53 1.504(13) .
P1 O54 1.564(13) .
P1 O55 1.529(14) .
P1 O56 1.502(10) .
La O81 2.589(15) .
La O82 2.570(9) .
La O82 2.570(9) 2_665
La O83 2.591(10) .
La O83 2.591(10) 2_665
La O84 2.530(11) .
La O84 2.530(11) 2_665
La O85 2.532(10) 2_665
La O85 2.532(11) .

loop_
_geom_torsion_atom_site_label_1
_geom_torsion_atom_site_label_2
_geom_torsion_atom_site_label_3
_geom_torsion_atom_site_label_4
_geom_torsion
_geom_torsion_site_symmetry_1
_geom_torsion_site_symmetry_4
O1 C1 C2 O3 -63.9(12) 2_765 .
O1 C1 C2 C3 175.4(9) 2_765 .
O1 C1 C5 O2 -174.3(9) 2_765 .
O1 C1 C5 C6 65.6(17) 2_765 .
O2 C5 C6 O5 -61.2(13) . .
O3 C2 C3 O4 57.0(13) . .
O3 C2 C3 C4 -178.9(10) . .
O4 C3 C4 O2 -178.9(10) . .
O4 C3 C4 O6 59.6(13) . .
O6 C7 C8 O8 -64.3(10) . .
O6 C7 C8 C9 177.4(8) . .
O6 C7 C11 O7 -178.0(8) . .
O6 C7 C11 C12 64.6(13) . .
O7 C11 C12 O10 -58.5(15) . .
O8 C8 C9 O9 57.7(10) . .
O8 C8 C9 C10 -174.6(8) . .
O9 C9 C10 O7 177.4(8) . .
O9 C9 C10 O11 57.9(11) . .
O11 C13 C14 O13 -64.4(14) . .
O11 C13 C14 C15 175.4(10) . .
O11 C13 C17 O12 -170.1(11) . .
O11 C13 C17 C18 67.4(16) . .
O12 C17 C18 O15 -64.7(16) . .
O13 C14 C15 O14 56.5(14) . .
O13 C14 C15 C16 -178.2(11) . .
O14 C15 C16 O12 -169.9(10) . .
O14 C15 C16 O16 64.2(12) . .
O16 C19 C20 O18 -61.5(11) . .
O16 C19 C20 C21 173.8(9) . .
O16 C19 C23 O17 -178.0(8) . .
O16 C19 C23 C24 69.1(13) . .
O17 C23 C24 O20 -67.4(16) . .
O18 C20 C21 O19 55.7(13) . .
O18 C20 C21 C22 -175.8(9) . .
O19 C21 C22 O1 60.7(13) . .
O19 C21 C22 O17 179.7(10) . .
C1 O1 C22 O17 118.1(10) 2_765 .
C1 O1 C22 C21 -122.2(10) 2_765 .
C1 C2 C3 O4 176.9(9) . .
C1 C2 C3 C4 -59.0(13) . .
C1 C5 C6 O5 61.0(17) . .
C2 C1 C5 O2 -55.5(14) . .
C2 C1 C5 C6 -175.6(15) . .
C2 C3 C4 O2 57.4(14) . .
C2 C3 C4 O6 -64.1(12) . .
C4 O2 C5 C1 54.9(14) . .
C4 O2 C5 C6 179.5(12) . .
C4 O6 C7 C8 120.5(9) . .
C4 O6 C7 C11 -120.3(10) . .
C5 O2 C4 O6 65.5(12) . .
C5 O2 C4 C3 -55.0(14) . .
C5 C1 C2 O3 176.2(11) . .
C5 C1 C2 C3 55.6(13) . .
C7 O6 C4 O2 112.5(10) . .
C7 O6 C4 C3 -127.7(10) . .
C7 C8 C9 O9 179.1(8) . .
C7 C8 C9 C10 -53.1(11) . .
C7 C11 C12 O10 59.0(15) . .
C8 C7 C11 O7 -59.3(11) . .
C8 C7 C11 C12 -176.6(10) . .
C8 C9 C10 O7 50.3(11) . .
C8 C9 C10 O11 -69.2(11) . .
C10 O7 C11 C7 60.2(12) . .
C10 O7 C11 C12 -179.9(10) . .
C10 O11 C13 C14 131.8(10) . .
C10 O11 C13 C17 -105.0(12) . .
C11 O7 C10 O11 61.6(11) . .
C11 O7 C10 C9 -55.7(12) . .
C11 C7 C8 O8 176.3(8) . .
C11 C7 C8 C9 58.0(11) . .
C13 O11 C10 O7 114.1(10) . .
C13 O11 C10 C9 -125.7(10) . .
C13 C14 C15 O14 177.1(10) . .
C13 C14 C15 C16 -57.6(13) . .
C13 C17 C18 O15 62.6(17) . .
C14 C13 C17 O12 -49.4(17) . .
C14 C13 C17 C18 -171.8(13) . .
C14 C15 C16 O12 63.3(13) . .
C14 C15 C16 O16 -62.5(12) . .
C16 O12 C17 C13 54.4(18) . .
C16 O12 C17 C18 179.0(13) . .
C16 O16 C19 C20 123.2(10) . .
C16 O16 C19 C23 -118.4(10) . .
C17 O12 C16 O16 63.9(16) . .
C17 O12 C16 C15 -58.4(16) . .
C17 C13 C14 O13 169.6(13) . .
C17 C13 C14 C15 49.4(15) . .
C19 O16 C16 O12 113.6(11) . .
C19 O16 C16 C15 -124.0(10) . .
C19 C20 C21 O19 178.4(9) . .
C19 C20 C21 C22 -53.1(13) . .
C19 C23 C24 O20 50.1(19) . .
C20 C19 C23 O17 -58.7(11) . .
C20 C19 C23 C24 -171.6(11) . .
C20 C21 C22 O1 -68.3(13) . .
C20 C21 C22 O17 50.7(13) . .
C22 O17 C23 C19 59.8(12) . .
C22 O17 C23 C24 179.2(11) . .
C23 O17 C22 O1 62.0(12) . .
C23 O17 C22 C21 -55.1(13) . .
C23 C19 C20 O18 -178.9(9) . .
C23 C19 C20 C21 56.4(12) . .
O21 C25 C26 O23 -62.6(14) . .
O21 C25 C26 C27 175.9(10) . .
O21 C25 C29 O22 -169.5(9) . .
O21 C25 C29 C30 67.6(14) . .
O22 C29 C30 O25 -63.0(14) . .
O23 C26 C27 O24 56.6(16) . .
O23 C26 C27 C28 -176.6(13) . .
O24 C27 C28 O22 -175.7(10) . .
O24 C27 C28 O26 62.2(13) . .
O26 C31 C32 O28 -61.7(14) . .
O26 C31 C32 C33 178.4(10) . .
O26 C31 C35 O27 179.5(9) . .
O26 C31 C35 C36 60.2(14) . .
O27 C35 C36 O30 -66.0(13) . .
O28 C32 C33 O29 61.7(15) . .
O28 C32 C33 C34 -175.1(11) . .
O29 C33 C34 O27 -177.2(11) . .
O29 C33 C34 O31 55.9(15) . .
O31 C37 C38 O33 -69.7(11) . .
O31 C37 C38 C39 174.9(9) . .
O31 C37 C41 O32 -173.6(8) . .
O31 C37 C41 C42 69.9(11) . .
O32 C41 C42 O35 -67.0(12) . .
O33 C38 C39 O34 65.7(12) . .
O33 C38 C39 C40 -176.2(9) . .
O34 C39 C40 O32 178.7(8) . .
O34 C39 C40 O36 55.7(10) . .
O36 C43 C44 O38 -63.7(11) . .
O36 C43 C44 C45 179.4(8) . .
O36 C43 C47 O37 -177.2(9) . .
O36 C43 C47 C48 62.4(13) . .
O37 C47 C48 O40 -68.4(14) . .
O38 C44 C45 O39 57.8(11) . .
O38 C44 C45 C46 -179.9(9) . .
O39 C45 C46 O21 64.1(12) . 2_765
O39 C45 C46 O37 -175.1(9) . .
C25 C26 C27 O24 176.6(10) . .
C25 C26 C27 C28 -56.6(14) . .
C25 C29 C30 O25 61.7(16) . .
C26 C25 C29 O22 -51.8(13) . .
C26 C25 C29 C30 -174.7(12) . .
C26 C27 C28 O22 56.4(15) . .
C26 C27 C28 O26 -65.7(14) . .
C28 O22 C29 C25 53.0(12) . .
C28 O22 C29 C30 179.4(9) . .
C28 O26 C31 C32 122.2(11) . .
C28 O26 C31 C35 -114.2(11) . .
C29 O22 C28 O26 65.1(11) . .
C29 O22 C28 C27 -55.2(13) . .
C29 C25 C26 O23 175.6(12) . .
C29 C25 C26 C27 54.2(13) . .
C31 O26 C28 O22 114.9(11) . .
C31 O26 C28 C27 -122.7(10) . .
C31 C32 C33 O29 178.6(11) . .
C31 C32 C33 C34 -58.2(14) . .
C31 C35 C36 O30 54.9(14) . .
C32 C31 C35 O27 -54.8(13) . .
C32 C31 C35 C36 -174.1(12) . .
C32 C33 C34 O27 61.9(14) . .
C32 C33 C34 O31 -65.0(14) . .
C34 O27 C35 C31 59.3(13) . .
C34 O27 C35 C36 -178.1(11) . .
C34 O31 C37 C38 126.2(11) . .
C34 O31 C37 C41 -116.2(11) . .
C35 O27 C34 O31 65.2(14) . .
C35 O27 C34 C33 -62.2(14) . .
C35 C31 C32 O28 174.6(11) . .
C35 C31 C32 C33 54.6(14) . .
C37 O31 C34 O27 114.6(10) . .
C37 O31 C34 C33 -120.4(11) . .
C37 C38 C39 O34 -177.9(9) . .
C37 C38 C39 C40 -59.8(12) . .
C37 C41 C42 O35 52.3(13) . .
C38 C37 C41 O32 -56.2(11) . .
C38 C37 C41 C42 -172.6(9) . .
C38 C39 C40 O32 58.6(11) . .
C38 C39 C40 O36 -64.4(11) . .
C40 O32 C41 C37 58.7(12) . .
C40 O32 C41 C42 179.0(9) . .
C40 O36 C43 C44 126.6(9) . .
C40 O36 C43 C47 -112.0(9) . .
C41 O32 C40 O36 61.6(12) . .
C41 O32 C40 C39 -59.0(11) . .
C41 C37 C38 O33 174.0(9) . .
C41 C37 C38 C39 58.6(12) . .
C43 O36 C40 O32 114.7(10) . .
C43 O36 C40 C39 -124.9(9) . .
C43 C44 C45 O39 177.0(8) . .
C43 C44 C45 C46 -60.8(11) . .
C43 C47 C48 O40 54.6(15) . .
C44 C43 C47 O37 -54.6(12) . .
C44 C43 C47 C48 -175.0(11) . .
C44 C45 C46 O21 -62.3(12) . 2_765
C44 C45 C46 O37 58.6(13) . .
C46 O21 C25 C26 128.9(10) 2_765 .
C46 O21 C25 C29 -110.6(11) 2_765 .
C46 O37 C47 C43 55.2(13) . .
C46 O37 C47 C48 177.1(10) . .
C47 O37 C46 O21 62.5(14) . 2_765
C47 O37 C46 C45 -56.2(14) . .
C47 C43 C44 O38 173.0(9) . .
C47 C43 C44 C45 56.2(11) . .
O41 Mo1 O44 Mo2 -142(4) . .
O41 Mo1 O46 Mo3 143(3) . .
O42 Mo2 O44 Mo1 130(4) . .
O42 Mo2 O45 Mo3 -154(3) . .
O42 Mo2 O48 Mo5 -175.8(16) . .
O43 Mo3 O45 Mo2 145(3) . .
O44 Mo1 O46 Mo3 42(3) . .
O44 Mo2 O45 Mo3 -45(3) . .
O44 Mo2 O48 Mo5 71.8(17) . .
O45 Mo2 O44 Mo1 37(4) . .
O45 Mo2 O48 Mo5 -19(4) . .
O46 Mo1 O44 Mo2 -37(4) . .
O46 Mo3 O45 Mo2 48(3) . .
O47 Mo1 O44 Mo2 126(4) . .
O47 Mo1 O46 Mo3 -30(6) . .
O47 Mo4 O63 Mo9 120(3) . .
O47 Mo4 O64 Mo5 -43(2) . .
O48 Mo2 O44 Mo1 -123(4) . .
O48 Mo2 O45 Mo3 48(6) . .
O48 Mo5 O64 Mo4 51(2) . .
O48 Mo5 O65 Mo6 -64(3) . .
O49 Mo2 O44 Mo1 -30(6) . .
O49 Mo2 O45 Mo3 112(3) . .
O49 Mo2 O48 Mo5 -83.3(16) . .
O49 Mo6 O65 Mo5 59(3) . .
O49 Mo6 O71 Mo11 58(4) . .
O50 Mo3 O45 Mo2 -108(3) . .
O50 Mo7 O66 Mo6 61(2) . .
O50 Mo7 O72 Mo11 -31(6) . .
O51 Mo3 O45 Mo2 -14(5) . .
O51 Mo8 O68 Mo9 -96(4) . .
O51 Mo8 O73 Mo12 76(4) . .
O52 Mo1 O44 Mo2 50(6) . .
O52 Mo1 O46 Mo3 -112(3) . .
O52 Mo9 O63 Mo4 -116(2) . .
O52 Mo9 O68 Mo8 107(4) . .
O52 Mo9 O74 Mo12 1(7) . .
O53 Mo1 O44 Mo2 54(4) . .
O53 Mo1 O46 Mo3 -42(3) . .
O53 Mo4 O63 Mo9 37(2) . .
O53 Mo4 O64 Mo5 27(2) . .
O53 Mo9 O63 Mo4 -37(2) . .
O53 Mo9 O68 Mo8 38(4) . .
O53 Mo9 O74 Mo12 -36(5) . .
O53 P1 O54 Mo2 -57.0(11) . .
O53 P1 O54 Mo5 53.1(10) . .
O53 P1 O54 Mo6 179.0(9) . .
O53 P1 O55 Mo3 64.1(12) . .
O53 P1 O55 Mo7 -179.7(9) . .
O53 P1 O55 Mo8 -62.4(11) . .
O53 P1 O56 Mo10 -50.0(14) . .
O53 P1 O56 Mo11 -169.8(11) . .
O53 P1 O56 Mo12 70.5(14) . .
O54 Mo2 O44 Mo1 -48(4) . .
O54 Mo2 O45 Mo3 40(3) . .
O54 Mo2 O48 Mo5 -10.5(14) . .
O54 Mo5 O64 Mo4 -26(2) . .
O54 Mo5 O65 Mo6 14(3) . .
O54 Mo6 O65 Mo5 -14(3) . .
O54 Mo6 O71 Mo11 53(3) . .
O54 P1 O53 Mo1 68.5(10) . .
O54 P1 O53 Mo4 -57.1(12) . .
O54 P1 O53 Mo9 -177.8(8) . .
O54 P1 O55 Mo3 -53.3(12) . .
O54 P1 O55 Mo7 62.9(11) . .
O54 P1 O55 Mo8 -179.8(8) . .
O54 P1 O56 Mo10 65.6(13) . .
O54 P1 O56 Mo11 -54.2(14) . .
O54 P1 O56 Mo12 -173.9(10) . .
O55 Mo3 O45 Mo2 -36(3) . .
O55 Mo7 O66 Mo6 -12(2) . .
O55 Mo7 O72 Mo11 -59(3) . .
O55 Mo8 O68 Mo9 -38(4) . .
O55 Mo8 O73 Mo12 54(3) . .
O55 P1 O53 Mo1 -49.7(11) . .
O55 P1 O53 Mo4 -175.2(10) . .
O55 P1 O53 Mo9 64.0(11) . .
O55 P1 O54 Mo2 64.7(11) . .
O55 P1 O54 Mo5 174.8(8) . .
O55 P1 O54 Mo6 -59.3(11) . .
O55 P1 O56 Mo10 -177.0(10) . .
O55 P1 O56 Mo11 63.2(14) . .
O55 P1 O56 Mo12 -56.5(14) . .
O56 Mo11 O71 Mo6 -51(3) . .
O56 Mo11 O79 Mo12 -9.5(12) . .
O56 Mo12 O73 Mo8 -49(3) . .
O56 Mo12 O74 Mo9 38(5) . .
O56 P1 O53 Mo1 -175.7(10) . .
O56 P1 O53 Mo4 58.7(14) . .
O56 P1 O53 Mo9 -62.0(12) . .
O56 P1 O54 Mo2 -175.5(11) . .
O56 P1 O54 Mo5 -65.4(11) . .
O56 P1 O54 Mo6 60.5(12) . .
O56 P1 O55 Mo3 -170.2(10) . .
O56 P1 O55 Mo7 -53.9(12) . .
O56 P1 O55 Mo8 63.4(12) . .
O57 Mo4 O63 Mo9 -142(2) . .
O57 Mo4 O64 Mo5 -157(2) . .
O58 Mo5 O64 Mo4 158(2) . .
O58 Mo5 O65 Mo6 -160(3) . .
O59 Mo6 O65 Mo5 161(3) . .
O59 Mo6 O71 Mo11 -148(3) . .
O60 Mo7 O66 Mo6 152(2) . .
O60 Mo7 O72 Mo11 116(3) . .
O61 Mo8 O68 Mo9 149(4) . .
O61 Mo8 O73 Mo12 -162(3) . .
O62 Mo9 O63 Mo4 157(3) . .
O62 Mo9 O68 Mo8 -161(4) . .
O62 Mo9 O74 Mo12 152(5) . .
O63 Mo4 O64 Mo5 45(3) . .
O63 Mo9 O68 Mo8 69(5) . .
O63 Mo9 O74 Mo12 -88(6) . .
O64 Mo4 O63 Mo9 16(4) . .
O64 Mo5 O65 Mo6 62(4) . .
O65 Mo5 O64 Mo4 -66(3) . .
O65 Mo6 O71 Mo11 114(3) . .
O66 Mo6 O65 Mo5 -64(4) . .
O66 Mo6 O71 Mo11 -43(2) . .
O66 Mo7 O72 Mo11 39(2) . .
O67 Mo7 O66 Mo6 -18(4) . .
O67 Mo7 O72 Mo11 -115(3) . .
O67 Mo8 O68 Mo9 -47(6) . .
O67 Mo8 O73 Mo12 108(3) . .
O68 Mo8 O73 Mo12 -40(3) . .
O68 Mo9 O63 Mo4 -74(3) . .
O68 Mo9 O74 Mo12 59(5) . .
O69 Mo4 O63 Mo9 -34(3) . .
O69 Mo4 O64 Mo5 104(2) . .
O70 Mo5 O64 Mo4 -100(2) . .
O70 Mo5 O65 Mo6 95(3) . .
O71 Mo6 O65 Mo5 -100(3) . .
O71 Mo11 O79 Mo12 -40(3) . .
O72 Mo7 O66 Mo6 -101(2) . .
O72 Mo11 O71 Mo6 32(3) . .
O72 Mo11 O79 Mo12 -97.0(16) . .
O73 Mo8 O68 Mo9 54(4) . .
O73 Mo12 O74 Mo9 -58(5) . .
O74 Mo9 O63 Mo4 31(3) . .
O74 Mo9 O68 Mo8 -46(4) . .
O74 Mo12 O73 Mo8 31(3) . .
O76 Mo11 O71 Mo6 129(3) . .
O76 Mo11 O79 Mo12 167.1(16) . .
O77 Mo12 O73 Mo8 135(3) . .
O77 Mo12 O74 Mo9 -151(5) . .
O78 Mo11 O71 Mo6 -124(3) . .
O78 Mo11 O79 Mo12 62.0(15) . .
O79 Mo11 O71 Mo6 -23(4) . .
O79 Mo12 O73 Mo8 -120(3) . .
O79 Mo12 O74 Mo9 26(7) . .
O80 Mo12 O73 Mo8 -31(7) . .
O80 Mo12 O74 Mo9 109(5) . .

loop_
_smtbx_masks_void_nr
_smtbx_masks_void_average_x
_smtbx_masks_void_average_y
_smtbx_masks_void_average_z
_smtbx_masks_void_volume
_smtbx_masks_void_count_electrons
1 -0.241 -0.688 0.500 2443.7 1075.2
2 0.000 0.500 0.939 538.5 181.8
3 0.500 0.000 0.061 538.5 183.7
